data_1553688
loop_
_publ_author_name
'Chen, Fengli'
'Bai, Dongjie'
'Wang, Yao'
'Jiang, Donghao'
'He, Yabing'

_publ_section_title
;
 A family of ssa-type copper-based MOFs constructed from unsymmetrical
 diisophthalates: synthesis, characterization and selective gas adsorption
;
_journal_issue 11
_journal_name_full 'Materials Chemistry Frontiers'
_journal_page_first 2283
_journal_paper_doi 10.1039/C7QM00302A
_journal_volume 1
_journal_year 2017
_chemical_formula_sum 'C27 H18 Cu2 O11'
_chemical_formula_weight 645.49
_space_group_IT_number 194
_space_group_name_Hall '-P 6c 2c'
_space_group_name_H-M_alt 'P 63/m m c'
_symmetry_cell_setting hexagonal
_symmetry_space_group_name_H-M 'P 63/m m c'
_atom_sites_solution_hydrogens geom
_atom_sites_solution_primary direct
_atom_sites_solution_secondary difmap
_audit_creation_method SHELXL-97
_audit_update_record
;
2017-06-25 deposited with the CCDC.
2017-08-10 downloaded from the CCDC.
;
_cell_angle_alpha 90.00
_cell_angle_beta 90.00
_cell_angle_gamma 120.00
_cell_formula_units_Z 6
_cell_length_a 18.4455(6)
_cell_length_b 18.4455(6)
_cell_length_c 26.4268(5)
_cell_measurement_reflns_used 28201
_cell_measurement_temperature 150(2)
_cell_measurement_theta_max 74
_cell_measurement_theta_min 1
_cell_volume 7786.7(4)
_computing_cell_refinement 'Bruker SMART'
_computing_data_collection 'Bruker SMART'
_computing_data_reduction 'Bruker SAINT'
_computing_molecular_graphics 'Bruker SHELXTL'
_computing_publication_material 'Bruker SHELXTL'
_computing_structure_refinement 'SHELXL-97 (Sheldrick, 1997)'
_computing_structure_solution 'SHELXS-97 (Sheldrick, 1990)'
_diffrn_ambient_temperature 150(2)
_diffrn_measured_fraction_theta_full 0.995
_diffrn_measured_fraction_theta_max 0.995
_diffrn_measurement_device_type 'Bruker SMART APEX II CCD area detector'
_diffrn_measurement_method 'phi and omega scans'
_diffrn_radiation_monochromator graphite
_diffrn_radiation_source 'fine-focus sealed tube'
_diffrn_radiation_type CuK\a
_diffrn_radiation_wavelength 1.54184
_diffrn_reflns_av_R_equivalents 0.0382
_diffrn_reflns_av_sigmaI/netI 0.0142
_diffrn_reflns_limit_h_max 16
_diffrn_reflns_limit_h_min -22
_diffrn_reflns_limit_k_max 22
_diffrn_reflns_limit_k_min -16
_diffrn_reflns_limit_l_max 28
_diffrn_reflns_limit_l_min -32
_diffrn_reflns_number 28201
_diffrn_reflns_theta_full 73.91
_diffrn_reflns_theta_max 73.91
_diffrn_reflns_theta_min 3.34
_exptl_absorpt_coefficient_mu 1.289
_exptl_absorpt_correction_T_max 0.8107
_exptl_absorpt_correction_T_min 0.7559
_exptl_absorpt_correction_type empirical
_exptl_crystal_colour blue
_exptl_crystal_density_diffrn 0.826
_exptl_crystal_density_method 'not measured'
_exptl_crystal_description block
_exptl_crystal_F_000 1956
_exptl_crystal_size_max 0.23
_exptl_crystal_size_mid 0.18
_exptl_crystal_size_min 0.17
_platon_squeeze_details
;
;
_refine_diff_density_max 0.859
_refine_diff_density_min -0.670
_refine_diff_density_rms 0.117
_refine_ls_extinction_method none
_refine_ls_goodness_of_fit_ref 1.030
_refine_ls_hydrogen_treatment mixed
_refine_ls_matrix_type full
_refine_ls_number_parameters 143
_refine_ls_number_reflns 2942
_refine_ls_number_restraints 145
_refine_ls_restrained_S_all 1.251
_refine_ls_R_factor_all 0.1875
_refine_ls_R_factor_gt 0.1593
_refine_ls_shift/su_max 0.039
_refine_ls_shift/su_mean 0.003
_refine_ls_structure_factor_coef Fsqd
_refine_ls_weighting_details 'calc w=1/[\s^2^(Fo^2^)+(0.4500P)^2^+0.0000P] where P=(Fo^2^+2Fc^2^)/3'
_refine_ls_weighting_scheme calc
_refine_ls_wR_factor_gt 0.5094
_refine_ls_wR_factor_ref 0.5563
_reflns_number_gt 1516
_reflns_number_total 2942
_reflns_threshold_expression >2sigma(I)
_cod_data_source_file c7qm00302a2.cif
_cod_data_source_block d
_cod_original_sg_symbol_H-M P6(3)/mmc
_cod_database_code 1553688

loop_
_symmetry_equiv_pos_as_xyz
'x, y, z'
'x-y, x, z+1/2'
'-y, x-y, z'
'-x, -y, z+1/2'
'-x+y, -x, z'
'y, -x+y, z+1/2'
'-y, -x, -z+1/2'
'x-y, -y, -z'
'x, x-y, -z+1/2'
'y, x, -z'
'-x+y, y, -z+1/2'
'-x, -x+y, -z'
'-x, -y, -z'
'-x+y, -x, -z-1/2'
'y, -x+y, -z'
'x, y, -z-1/2'
'x-y, x, -z'
'-y, x-y, -z-1/2'
'y, x, z-1/2'
'-x+y, y, z'
'-x, -x+y, z-1/2'
'-y, -x, z'
'x-y, -y, z-1/2'
'x, x-y, z'

loop_
_atom_site_label
_atom_site_type_symbol
_atom_site_fract_x
_atom_site_fract_y
_atom_site_fract_z
_atom_site_U_iso_or_equiv
_atom_site_adp_type
_atom_site_occupancy
_atom_site_symmetry_multiplicity
_atom_site_calc_flag
_atom_site_refinement_flags
Cu1 Cu 0.52397(5) 0.47603(5) -0.04131(7) 0.1376(14) Uani 1 2 d S
O1 O 0.6282(4) 0.5185(5) -0.0046(3) 0.129(2) Uani 1 1 d DU
O2 O 0.5918(6) 0.5641(7) 0.0641(3) 0.158(3) Uani 1 1 d DU
O3 O 0.962(3) 0.841(3) 0.3999(11) 0.188(14) Uani 0.25 1 d PDU
O1W O 0.5619(6) 0.4381(6) -0.1093(7) 0.212(6) Uani 1 2 d SU
C1 C 0.6393(7) 0.5493(7) 0.0381(4) 0.138(3) Uani 1 1 d DU
C2 C 0.7182(7) 0.5709(7) 0.0617(4) 0.147(4) Uani 1 1 d DU
C3 C 0.7789(4) 0.5579(9) 0.0402(5) 0.128(4) Uani 1 2 d SDU
H3 H 0.7687 0.5375 0.0064 0.153 Uiso 1 2 calc SR
C4 C 0.7424(10) 0.6161(11) 0.1089(5) 0.186(5) Uani 1 1 d DU
H4 H 0.7178 0.6473 0.1211 0.223 Uiso 1 1 calc R
C5 C 0.8052(4) 0.6104(7) 0.1351(4) 0.245(13) Uani 1 2 d SDU
C6 C 0.8138(4) 0.6398(7) 0.1889(4) 0.116(7) Uani 0.25 1 d PRDU
C7 C 0.8698(4) 0.7518(7) 0.1987(4) 0.146(11) Uani 0.25 1 d PRDU
H7A H 0.8838 0.7797 0.1727 0.175 Uiso 0.25 1 d PR
C8 C 0.8899(4) 0.7671(7) 0.2499(4) 0.145(7) Uani 0.50 2 d SPRDU
C9 C 0.9474(4) 0.8517(7) 0.2606(4) 0.20(2) Uani 0.25 1 d PRDU
H9A H 0.9737 0.8904 0.2333 0.244 Uiso 0.25 1 d PR
C10 C 0.9655(4) 0.8787(7) 0.3099(4) 0.18(2) Uani 0.25 1 d PRDU
H10A H 1.0045 0.9364 0.3170 0.215 Uiso 0.25 1 d PR
C11 C 0.9267(4) 0.8216(7) 0.3503(4) 0.22(3) Uani 0.25 1 d PRDU
C12 C 0.8708(4) 0.7537(7) 0.3405(4) 0.203(18) Uani 0.25 1 d PRDU
C13 C 0.8507(4) 0.7136(7) 0.2900(4) 0.093(6) Uani 0.25 1 d PRDU
C14 C 0.7932(4) 0.6238(7) 0.2786(4) 0.097(9) Uani 0.25 1 d PRDU
H14A H 0.7674 0.5844 0.3057 0.116 Uiso 0.25 1 d PR
C15 C 0.7751(4) 0.5968(7) 0.2293(4) 0.104(9) Uani 0.25 1 d PRDU
H15A H 0.7283 0.5416 0.2243 0.125 Uiso 0.25 1 d PR
C16 C 0.901(7) 0.801(14) 0.440(6) 0.69(3) Uani 0.50 2 d SPDU
H16C H 0.9282 0.8167 0.4718 1.030 Uiso 0.25 1 d PR
H16A H 0.8608 0.8208 0.4377 1.030 Uiso 0.25 1 d PR
H16B H 0.8721 0.7425 0.4356 1.030 Uiso 0.50 2 d SPR

loop_
_atom_site_aniso_label
_atom_site_aniso_U_11
_atom_site_aniso_U_22
_atom_site_aniso_U_33
_atom_site_aniso_U_23
_atom_site_aniso_U_13
_atom_site_aniso_U_12
Cu1 0.197(2) 0.197(2) 0.0897(15) 0.0027(4) -0.0027(4) 0.153(2)
O1 0.139(5) 0.159(5) 0.115(4) 0.000(3) -0.009(3) 0.094(4)
O2 0.171(6) 0.215(7) 0.119(5) 0.008(5) -0.014(4) 0.119(6)
O3 0.195(17) 0.181(17) 0.191(17) 0.008(11) -0.002(11) 0.095(12)
O1W 0.222(7) 0.222(7) 0.194(9) -0.017(5) 0.017(5) 0.112(8)
C1 0.147(7) 0.178(8) 0.121(6) 0.008(6) -0.001(5) 0.104(7)
C2 0.155(7) 0.171(8) 0.136(7) -0.006(6) 0.002(6) 0.097(6)
C3 0.131(6) 0.138(8) 0.117(7) 0.014(6) 0.007(3) 0.069(4)
C4 0.189(9) 0.212(10) 0.187(9) -0.024(8) -0.017(8) 0.123(8)
C5 0.245(15) 0.250(15) 0.242(16) -0.012(10) -0.006(5) 0.125(7)
C6 0.118(12) 0.120(11) 0.120(11) -0.004(9) 0.007(11) 0.067(10)
C7 0.140(15) 0.147(15) 0.149(15) 0.006(11) -0.001(12) 0.071(11)
C8 0.150(12) 0.136(11) 0.151(12) 0.000 0.000 0.073(10)
C9 0.21(3) 0.20(2) 0.20(3) -0.001(12) -0.001(12) 0.098(15)
C10 0.18(2) 0.18(2) 0.18(2) -0.001(12) -0.012(12) 0.082(14)
C11 0.22(3) 0.22(3) 0.22(3) 0.001(12) -0.003(12) 0.108(17)
C12 0.20(2) 0.20(2) 0.20(2) -0.001(12) 0.000(12) 0.100(14)
C13 0.084(10) 0.095(10) 0.107(10) -0.012(8) 0.005(10) 0.049(9)
C14 0.099(14) 0.100(11) 0.092(12) 0.002(9) 0.009(9) 0.050(8)
C15 0.110(14) 0.099(12) 0.098(12) 0.002(9) -0.007(9) 0.048(9)
C16 0.69(3) 0.69(3) 0.69(3) 0.000(11) 0.000(6) 0.344(13)

loop_
_atom_type_symbol
_atom_type_description
_atom_type_scat_dispersion_real
_atom_type_scat_dispersion_imag
_atom_type_scat_source
C C 0.0181 0.0091 'International Tables Vol C Tables 4.2.6.8 and 6.1.1.4'
H H 0.0000 0.0000 'International Tables Vol C Tables 4.2.6.8 and 6.1.1.4'
Cu Cu -1.9646 0.5888 'International Tables Vol C Tables 4.2.6.8 and 6.1.1.4'
O O 0.0492 0.0322 'International Tables Vol C Tables 4.2.6.8 and 6.1.1.4'

loop_
_geom_angle_atom_site_label_1
_geom_angle_atom_site_label_2
_geom_angle_atom_site_label_3
_geom_angle
_geom_angle_site_symmetry_1
_geom_angle_site_symmetry_3
O1 Cu1 O1 88.7(4) . 22_665
O1 Cu1 O2 167.2(3) . 13_665
O1 Cu1 O2 87.5(4) 22_665 13_665
O1 Cu1 O2 87.5(4) . 10
O1 Cu1 O2 167.2(3) 22_665 10
O2 Cu1 O2 93.6(6) 13_665 10
O1 Cu1 O1W 97.5(5) . .
O1 Cu1 O1W 97.5(5) 22_665 .
O2 Cu1 O1W 95.2(5) 13_665 .
O2 Cu1 O1W 95.2(5) 10 .
O1 Cu1 Cu1 83.3(2) . 13_665
O1 Cu1 Cu1 83.3(2) 22_665 13_665
O2 Cu1 Cu1 84.1(3) 13_665 13_665
O2 Cu1 Cu1 84.1(3) 10 13_665
O1W Cu1 Cu1 178.9(6) . 13_665
C1 O1 Cu1 123.2(7) . .
C1 O2 Cu1 119.9(8) . 13_665
C11 O3 C16 113(9) . .
C11 O3 O3 70.3(17) . 20_655
C16 O3 O3 57.6(19) . 20_655
C11 O3 C11 18.8(4) . 20_655
C16 O3 C11 98(7) . 20_655
O3 O3 C11 51.5(13) 20_655 20_655
O1 C1 O2 129.1(11) . .
O1 C1 C2 115.8(9) . .
O2 C1 C2 115.1(10) . .
C3 C2 C4 114.5(11) . .
C3 C2 C1 124.6(10) . .
C4 C2 C1 120.7(10) . .
C2 C3 C2 127.9(13) . 20_655
C2 C3 H3 116.0 . .
C2 C3 H3 116.0 20_655 .
C5 C4 C2 114.4(12) . .
C5 C4 H4 122.8 . .
C2 C4 H4 122.8 . .
C4 C5 C4 120.0(15) 20_655 .
C4 C5 C6 120.9(7) 20_655 .
C4 C5 C6 112.6(7) . .
C4 C5 C6 112.6(7) 20_655 20_655
C4 C5 C6 120.9(7) . 20_655
C6 C5 C6 8.6 . 20_655
C6 C6 C14 104.6(4) 20_655 16_556
C6 C6 C14 62.9(6) 20_655 11_655
C14 C6 C14 41.7(9) 16_556 11_655
C6 C6 C13 90.0 20_655 16_556
C14 C6 C13 81.6(13) 16_556 16_556
C14 C6 C13 82.3(13) 11_655 16_556
C6 C6 C15 104.1 20_655 .
C14 C6 C15 15.6(4) 16_556 .
C14 C6 C15 44.0(4) 11_655 .
C13 C6 C15 97.3(9) 16_556 .
C6 C6 C13 80.21(8) 20_655 11_655
C14 C6 C13 84.2(14) 16_556 11_655
C14 C6 C13 77.9(11) 11_655 11_655
C13 C6 C13 9.79(9) 16_556 11_655
C15 C6 C13 99.6(9) . 11_655
C6 C6 C15 66.8 20_655 20_655
C14 C6 C15 40.93(16) 16_556 20_655
C14 C6 C15 15.1(3) 11_655 20_655
C13 C6 C15 96.9(9) 16_556 20_655
C15 C6 C15 37.2 . 20_655
C13 C6 C15 92.9(8) 11_655 20_655
C6 C6 C5 85.7 20_655 .
C14 C6 C5 144.1(5) 16_556 .
C14 C6 C5 133.9(7) 11_655 .
C13 C6 C5 133.5(9) 16_556 .
C15 C6 C5 128.7 . .
C13 C6 C5 131.7(9) 11_655 .
C15 C6 C5 123.1 20_655 .
C6 C6 C7 90.0 20_655 .
C14 C6 C7 98.1(4) 16_556 .
C14 C6 C7 97.5(3) 11_655 .
C13 C6 C7 17.1(9) 16_556 .
C15 C6 C7 113.8 . .
C13 C6 C7 19.6(8) 11_655 .
C15 C6 C7 112.5 20_655 .
C5 C6 C7 116.5 . .
C6 C6 C7 82.9 20_655 20_655
C14 C6 C7 99.9(4) 16_556 20_655
C14 C6 C7 94.2(3) 11_655 20_655
C13 C6 C7 18.4(9) 16_556 20_655
C15 C6 C7 115.5 . 20_655
C13 C6 C7 17.1(9) 11_655 20_655
C15 C6 C7 109.3 20_655 20_655
C5 C6 C7 115.7 . 20_655
C7 C6 C7 7.1 . 20_655
C6 C6 C12 90.0 20_655 16_556
C14 C6 C12 128.3(9) 16_556 16_556
C14 C6 C12 124.7(7) 11_655 16_556
C13 C6 C12 48.4(3) 16_556 16_556
C15 C6 C12 143.5(6) . 16_556
C13 C6 C12 49.2(3) 11_655 16_556
C15 C6 C12 139.6(5) 20_655 16_556
C5 C6 C12 85.2(6) . 16_556
C7 C6 C12 31.4(6) . 16_556
C7 C6 C12 32.1(6) 20_655 16_556
C6 C6 C12 83.5 20_655 11_655
C14 C6 C12 130.1(10) 16_556 11_655
C14 C6 C12 121.0(6) 11_655 11_655
C13 C6 C12 48.8(3) 16_556 11_655
C15 C6 C12 145.7(6) . 11_655
C13 C6 C12 48.0(3) 11_655 11_655
C15 C6 C12 135.4(5) 20_655 11_655
C5 C6 C12 84.7(6) . 11_655
C7 C6 C12 32.0(6) . 11_655
C7 C6 C12 31.2(6) 20_655 11_655
C12 C6 C12 6.5 16_556 11_655
C7 C7 C13 90.0 20_655 16_556
C7 C7 C13 71.7(3) 20_655 11_655
C13 C7 C13 18.3(3) 16_556 11_655
C7 C7 C12 90.0 20_655 16_556
C13 C7 C12 117.6(18) 16_556 16_556
C13 C7 C12 116.1(18) 11_655 16_556
C7 C7 C12 77.8(3) 20_655 11_655
C13 C7 C12 116.9(18) 16_556 11_655
C13 C7 C12 111.3(16) 11_655 11_655
C12 C7 C12 12.2(3) 16_556 11_655
C7 C7 C8 90.2 20_655 20_655
C13 C7 C8 74.3(18) 16_556 20_655
C13 C7 C8 75.1(17) 11_655 20_655
C12 C7 C8 168.1 16_556 20_655
C12 C7 C8 163.1(2) 11_655 20_655
C7 C7 C8 80.6 20_655 .
C13 C7 C8 74.5(18) 16_556 .
C13 C7 C8 72.2(17) 11_655 .
C12 C7 C8 164.9 16_556 .
C12 C7 C8 155.3(3) 11_655 .
C8 C7 C8 9.6 20_655 .
C7 C7 C11 96.07(7) 20_655 11_655
C13 C7 C11 156(2) 16_556 11_655
C13 C7 C11 154(2) 11_655 11_655
C12 C7 C11 39.5(5) 16_556 11_655
C12 C7 C11 43.0(6) 11_655 11_655
C8 C7 C11 128.7(5) 20_655 11_655
C8 C7 C11 129.4(5) . 11_655
C7 C7 C11 76.62(14) 20_655 16_556
C13 C7 C11 153.3(19) 16_556 16_556
C13 C7 C11 140.9(14) 11_655 16_556
C12 C7 C11 41.0(5) 16_556 16_556
C12 C7 C11 38.1(4) 11_655 16_556
C8 C7 C11 127.8(5) 20_655 16_556
C8 C7 C11 124.5(5) . 16_556
C11 C7 C11 19.4(2) 11_655 16_556
C7 C7 C6 90.0 20_655 .
C13 C7 C6 34.2(18) 16_556 .
C13 C7 C6 38.3(14) 11_655 .
C12 C7 C6 83.4 16_556 .
C12 C7 C6 83.6 11_655 .
C8 C7 C6 108.5 20_655 .
C8 C7 C6 108.2 . .
C11 C7 C6 122.3(5) 11_655 .
C11 C7 C6 121.5(5) 16_556 .
C7 C7 C6 82.9 20_655 20_655
C13 C7 C6 34.8(18) 16_556 20_655
C13 C7 C6 35.1(16) 11_655 20_655
C12 C7 C6 83.5 16_556 20_655
C12 C7 C6 82.1 11_655 20_655
C8 C7 C6 108.3 20_655 20_655
C8 C7 C6 106.8 . 20_655
C11 C7 C6 122.9(5) 11_655 20_655
C11 C7 C6 119.4(4) 16_556 20_655
C6 C7 C6 7.1 . 20_655
C7 C7 C9 98.43(7) 20_655 11_655
C13 C7 C9 120(2) 16_556 11_655
C13 C7 C9 121(2) 11_655 11_655
C12 C7 C9 121.9(5) 16_556 11_655
C12 C7 C9 123.2(5) 11_655 11_655
C8 C7 C9 46.4(6) 20_655 11_655
C8 C7 C9 49.0(6) . 11_655
C11 C7 C9 82.43(6) 11_655 11_655
C11 C7 C9 85.42(7) 16_556 11_655
C6 C7 C9 153.0(5) . 11_655
C6 C7 C9 154.5(6) 20_655 11_655
C7 C7 H7A 90.0 20_655 .
C13 C7 H7A 149.0 16_556 .
C13 C7 H7A 144.4 11_655 .
C12 C7 H7A 31.3 16_556 .
C12 C7 H7A 33.4 11_655 .
C8 C7 H7A 136.8 20_655 .
C8 C7 H7A 136.0 . .
C11 C7 H7A 9.8 11_655 .
C11 C7 H7A 15.4 16_556 .
C6 C7 H7A 114.8 . .
C6 C7 H7A 114.6 20_655 .
C9 C7 H7A 90.9 11_655 .
C8 C8 C13 89.8 20_655 20_655
C8 C8 C13 89.8 20_655 11_655
C13 C8 C13 102.0(6) 20_655 11_655
C8 C8 C7 89.8 20_655 11_655
C13 C8 C7 28.73(17) 20_655 11_655
C13 C8 C7 130.8(5) 11_655 11_655
C8 C8 C7 89.8 20_655 20_655
C13 C8 C7 130.8 20_655 20_655
C13 C8 C7 28.8(6) 11_655 20_655
C7 C8 C7 159.55(18) 11_655 20_655
C8 C8 C13 80.5 20_655 .
C13 C8 C13 9.4 20_655 .
C13 C8 C13 101.8(6) 11_655 .
C7 C8 C13 30.08(17) 11_655 .
C7 C8 C13 130.1 20_655 .
C8 C8 C13 80.44(14) 20_655 16_556
C13 C8 C13 101.8(6) 20_655 16_556
C13 C8 C13 9.38(12) 11_655 16_556
C7 C8 C13 130.0(5) 11_655 16_556
C7 C8 C13 30.1(6) 20_655 16_556
C13 C8 C13 100.1(6) . 16_556
C8 C8 C7 80.57(16) 20_655 16_556
C13 C8 C7 30.05(12) 20_655 16_556
C13 C8 C7 130.1(4) 11_655 16_556
C7 C8 C7 9.25(15) 11_655 16_556
C7 C8 C7 157.5(2) 20_655 16_556
C13 C8 C7 28.32(18) . 16_556
C13 C8 C7 127.4(4) 16_556 16_556
C8 C8 C7 80.6 20_655 .
C13 C8 C7 130.1 20_655 .
C13 C8 C7 30.1(6) 11_655 .
C7 C8 C7 157.48(16) 11_655 .
C7 C8 C7 9.3 20_655 .
C13 C8 C7 127.5 . .
C13 C8 C7 28.4(6) 16_556 .
C7 C8 C7 152.2(2) 16_556 .
C8 C8 C9 101.5 20_655 .
C13 C8 C9 116.6 20_655 .
C13 C8 C9 139.5(6) 11_655 .
C7 C8 C9 88.47(17) 11_655 .
C7 C8 C9 111.6 20_655 .
C13 C8 C9 118.3 . .
C13 C8 C9 141.5(6) 16_556 .
C7 C8 C9 90.3(2) 16_556 .
C7 C8 C9 113.3 . .
C8 C8 C9 101.51(5) 20_655 16_556
C13 C8 C9 139.3(9) 20_655 16_556
C13 C8 C9 116.8(15) 11_655 16_556
C7 C8 C9 111.5(11) 11_655 16_556
C7 C8 C9 88.6(9) 20_655 16_556
C13 C8 C9 141.3(9) . 16_556
C13 C8 C9 118.5(16) 16_556 16_556
C7 C8 C9 113.1(11) 16_556 16_556
C7 C8 C9 90.5(9) . 16_556
C9 C8 C9 23.0(9) . 16_556
C8 C8 C9 69.6 20_655 20_655
C13 C8 C9 115.2 20_655 20_655
C13 C8 C9 136.5(5) 11_655 20_655
C7 C8 C9 88.44(16) 11_655 20_655
C7 C8 C9 110.5 20_655 20_655
C13 C8 C9 111.3 . 20_655
C13 C8 C9 131.2(4) 16_556 20_655
C7 C8 C9 85.24(11) 16_556 20_655
C7 C8 C9 106.8 . 20_655
C9 C8 C9 31.9 . 20_655
C9 C8 C9 39.4(5) 16_556 20_655
C9 C9 C9 90.0 16_556 20_655
C9 C9 C9 54.7(11) 16_556 11_655
C9 C9 C9 35.3(11) 20_655 11_655
C9 C9 C10 161.4 16_556 .
C9 C9 C10 93.5 20_655 .
C9 C9 C10 126.7(11) 11_655 .
C9 C9 C8 78.4 16_556 .
C9 C9 C8 78.5 20_655 .
C9 C9 C8 73.83(6) 11_655 .
C10 C9 C8 120.2 . .
C9 C9 C8 78.9 16_556 20_655
C9 C9 C8 69.6 20_655 20_655
C9 C9 C8 66.69(6) 11_655 20_655
C10 C9 C8 119.4 . 20_655
C8 C9 C8 8.9 . 20_655
C9 C9 C10 143.1 16_556 20_655
C9 C9 C10 57.3 20_655 20_655
C9 C9 C10 91.2(11) 11_655 20_655
C10 C9 C10 36.2 . 20_655
C8 C9 C10 107.8 . 20_655
C8 C9 C10 102.0 20_655 20_655
C9 C9 C10 13.23(16) 16_556 16_556
C9 C9 C10 92.5 20_655 16_556
C9 C9 C10 58.3(12) 11_655 16_556
C10 C9 C10 148.16(17) . 16_556
C8 C9 C10 91.67(16) . 16_556
C8 C9 C10 91.99(16) 20_655 16_556
C10 C9 C10 137.96(8) 20_655 16_556
C9 C9 C7 123.5(6) 16_556 11_655
C9 C9 C7 81.57(6) 20_655 11_655
C9 C9 C7 101.5(3) 11_655 11_655
C10 C9 C7 75.1(6) . 11_655
C8 C9 C7 45.1(6) . 11_655
C8 C9 C7 45.7(6) 20_655 11_655
C10 C9 C7 72.3(5) 20_655 11_655
C10 C9 C7 136.8(7) 16_556 11_655
C9 C9 C7 122.7(6) 16_556 16_556
C9 C9 C7 75.16(10) 20_655 16_556
C9 C9 C7 95.9(3) 11_655 16_556
C10 C9 C7 75.8(6) . 16_556
C8 C9 C7 44.6(6) . 16_556
C8 C9 C7 43.8(6) 20_655 16_556
C10 C9 C7 69.0(4) 20_655 16_556
C10 C9 C7 135.8(7) 16_556 16_556
C7 C9 C7 6.4 11_655 16_556
C9 C9 H9A 41.1 16_556 .
C9 C9 H9A 97.6 20_655 .
C9 C9 H9A 71.0 11_655 .
C10 C9 H9A 120.3 . .
C8 C9 H9A 119.6 . .
C8 C9 H9A 119.5 20_655 .
C10 C9 H9A 120.3 20_655 .
C10 C9 H9A 27.9 16_556 .
C7 C9 H9A 164.6 11_655 .
C7 C9 H9A 163.2 16_556 .
C10 C10 C9 86.5 20_655 .
C10 C10 C11 82.4 20_655 .
C9 C10 C11 120.3 . .
C10 C10 C11 61.0 20_655 20_655
C9 C10 C11 115.0 . 20_655
C11 C10 C11 21.3 . 20_655
C10 C10 C9 57.3 20_655 20_655
C9 C10 C9 29.1 . 20_655
C11 C10 C9 111.1 . 20_655
C11 C10 C9 96.9 20_655 20_655
C10 C10 C9 87.5 20_655 16_556
C9 C10 C9 5.37(16) . 16_556
C11 C10 C9 125.65(16) . 16_556
C11 C10 C9 119.89(15) 20_655 16_556
C9 C10 C9 30.54(5) 20_655 16_556
C10 C10 H10A 101.3 20_655 .
C9 C10 H10A 119.8 . .
C11 C10 H10A 119.9 . .
C11 C10 H10A 120.8 20_655 .
C9 C10 H10A 121.0 20_655 .
C9 C10 H10A 114.5 16_556 .
C11 C11 C12 80.8 20_655 20_655
C11 C11 C12 70.0 20_655 .
C12 C11 C12 10.8 20_655 .
C11 C11 C10 97.6 20_655 .
C12 C11 C10 117.9 20_655 .
C12 C11 C10 118.0 . .
C11 C11 O3 109.7(16) 20_655 .
C12 C11 O3 118.0(18) 20_655 .
C12 C11 O3 120.7(19) . .
C10 C11 O3 120.5(19) . .
C11 C11 C10 61.0 20_655 20_655
C12 C11 C10 108.4 20_655 20_655
C12 C11 C10 102.1 . 20_655
C10 C11 C10 36.6 . 20_655
O3 C11 C10 130.6(17) . 20_655
C11 C11 O3 51.5(13) 20_655 20_655
C12 C11 O3 104.2(14) 20_655 20_655
C12 C11 O3 96.6(14) . 20_655
C10 C11 O3 122.8(16) . 20_655
O3 C11 O3 58(3) . 20_655
C10 C11 O3 96.0(15) 20_655 20_655
C11 C11 C7 83.93(7) 20_655 11_655
C12 C11 C7 35.7(5) 20_655 11_655
C12 C11 C7 37.5(5) . 11_655
C10 C11 C7 82.2(5) . 11_655
O3 C11 C7 149.9(18) . 11_655
C10 C11 C7 79.4(4) 20_655 11_655
O3 C11 C7 128.6(14) 20_655 11_655
C11 C11 C7 76.62(14) 20_655 16_556
C12 C11 C7 35.4(5) 20_655 16_556
C12 C11 C7 34.9(5) . 16_556
C10 C11 C7 83.3(5) . 16_556
O3 C11 C7 152.8(19) . 16_556
C10 C11 C7 76.0(4) 20_655 16_556
O3 C11 C7 122.1(14) 20_655 16_556
C7 C11 C7 7.31(7) 11_655 16_556
C12 C12 C7 90.0 20_655 16_556
C12 C12 C7 77.8(3) 20_655 11_655
C7 C12 C7 12.2(3) 16_556 11_655
C12 C12 C11 99.2 20_655 20_655
C7 C12 C11 104.8 16_556 20_655
C7 C12 C11 106.52(6) 11_655 20_655
C12 C12 C11 70.0 20_655 .
C7 C12 C11 104.1 16_556 .
C7 C12 C11 99.54(8) 11_655 .
C11 C12 C11 29.3 20_655 .
C12 C12 C13 90.0 20_655 .
C7 C12 C13 24.0 16_556 .
C7 C12 C13 26.79(9) 11_655 .
C11 C12 C13 128.5 20_655 .
C11 C12 C13 126.3 . .
C12 C12 C13 81.4 20_655 20_655
C7 C12 C13 25.4 16_556 20_655
C7 C12 C13 23.9 11_655 20_655
C11 C12 C13 129.7 20_655 20_655
C11 C12 C13 122.3 . 20_655
C13 C12 C13 8.6 . 20_655
C12 C12 C6 90.0 20_655 16_556
C7 C12 C6 65.2(6) 16_556 16_556
C7 C12 C6 65.8(6) 11_655 16_556
C11 C12 C6 166.6(5) 20_655 16_556
C11 C12 C6 157.8(3) . 16_556
C13 C12 C6 41.2(6) . 16_556
C13 C12 C6 41.9(6) 20_655 16_556
C12 C12 C6 83.5 20_655 11_655
C7 C12 C6 65.4(6) 16_556 11_655
C7 C12 C6 64.5(6) 11_655 11_655
C11 C12 C6 169.9(6) 20_655 11_655
C11 C12 C6 151.82(19) . 11_655
C13 C12 C6 41.6(6) . 11_655
C13 C12 C6 40.9(6) 20_655 11_655
C6 C12 C6 6.5 16_556 11_655
C13 C13 C7 90.0 20_655 16_556
C13 C13 C7 71.7(3) 20_655 11_655
C7 C13 C7 18.3(3) 16_556 11_655
C13 C13 C6 90.0 20_655 16_556
C7 C13 C6 129(3) 16_556 16_556
C7 C13 C6 126(2) 11_655 16_556
C13 C13 C6 80.21(9) 20_655 11_655
C7 C13 C6 128(3) 16_556 11_655
C7 C13 C6 122(2) 11_655 11_655
C6 C13 C6 9.79(9) 16_556 11_655
C13 C13 C8 90.2 20_655 20_655
C7 C13 C8 77.0(18) 16_556 20_655
C7 C13 C8 77.8(17) 11_655 20_655
C6 C13 C8 154.2(9) 16_556 20_655
C6 C13 C8 152.6(9) 11_655 20_655
C13 C13 C8 80.5 20_655 .
C7 C13 C8 77.2(18) 16_556 .
C7 C13 C8 74.8(17) 11_655 .
C6 C13 C8 152.6(9) 16_556 .
C6 C13 C8 147.9(8) 11_655 .
C8 C13 C8 9.7 20_655 .
C13 C13 C12 90.0 20_655 .
C7 C13 C12 38.4(18) 16_556 .
C7 C13 C12 41.9(17) 11_655 .
C6 C13 C12 90.4(9) 16_556 .
C6 C13 C12 90.4(9) 11_655 .
C8 C13 C12 115.4 20_655 .
C8 C13 C12 115.0 . .
C13 C13 C14 99.0 20_655 .
C7 C13 C14 163.3(15) 16_556 .
C7 C13 C14 163.5(13) 11_655 .
C6 C13 C14 38.1(9) 16_556 .
C6 C13 C14 41.5(8) 11_655 .
C8 C13 C14 116.7 20_655 .
C8 C13 C14 118.0 . .
C12 C13 C14 127.0 . .
C13 C13 C12 81.4 20_655 20_655
C7 C13 C12 39.2(17) 16_556 20_655
C7 C13 C12 38.4(17) 11_655 20_655
C6 C13 C12 90.4(9) 16_556 20_655
C6 C13 C12 88.9(9) 11_655 20_655
C8 C13 C12 115.1 20_655 20_655
C8 C13 C12 113.2 . 20_655
C12 C13 C12 8.6 . 20_655
C14 C13 C12 128.2 . 20_655
C13 C13 C14 72.6 20_655 20_655
C7 C13 C14 157.8(11) 16_556 20_655
C7 C13 C14 141.8(4) 11_655 20_655
C6 C13 C14 40.5(8) 16_556 20_655
C6 C13 C14 36.8(9) 11_655 20_655
C8 C13 C14 115.8 20_655 20_655
C8 C13 C14 112.2 . 20_655
C12 C13 C14 125.6 . 20_655
C14 C13 C14 26.4 . 20_655
C12 C13 C14 122.0 20_655 20_655
C13 C13 C15 99.34(5) 20_655 16_556
C7 C13 C15 165.8(19) 16_556 16_556
C7 C13 C15 166.3(16) 11_655 16_556
C6 C13 C15 41.5(3) 16_556 16_556
C6 C13 C15 44.7(2) 11_655 16_556
C8 C13 C15 113.3(7) 20_655 16_556
C8 C13 C15 114.6(7) . 16_556
C12 C13 C15 130.3(7) . 16_556
C14 C13 C15 3.4(7) . 16_556
C12 C13 C15 131.6(7) 20_655 16_556
C14 C13 C15 26.91(6) 20_655 16_556
C15 C14 C14 100.0(2) 16_556 20_655
C15 C14 C15 68.4(8) 16_556 11_655
C14 C14 C15 31.6(6) 20_655 11_655
C15 C14 C6 133(3) 16_556 16_556
C14 C14 C6 75.4(4) 20_655 16_556
C15 C14 C6 97.4(12) 11_655 16_556
C15 C14 C6 132(2) 16_556 11_655
C14 C14 C6 62.9(6) 20_655 11_655
C15 C14 C6 85.9(9) 11_655 11_655
C6 C14 C6 12.5(2) 16_556 11_655
C15 C14 C15 46(3) 16_556 .
C14 C14 C15 93.5 20_655 .
C15 C14 C15 71.8(14) 11_655 .
C6 C14 C15 168.8(3) 16_556 .
C6 C14 C15 156.4(6) 11_655 .
C15 C14 C13 166(3) 16_556 .
C14 C14 C13 81.0 20_655 .
C15 C14 C13 111.7(2) 11_655 .
C6 C14 C13 60.3(4) 16_556 .
C6 C14 C13 60.6(3) 11_655 .
C15 C14 C13 120.3 . .
C15 C14 C14 65(3) 16_556 16_556
C14 C14 C14 90.0 20_655 16_556
C15 C14 C14 76.8(14) 11_655 16_556
C6 C14 C14 158.0(6) 16_556 16_556
C6 C14 C14 148.5(7) 11_655 16_556
C15 C14 C14 18.6 . 16_556
C13 C14 C14 101.7 . 16_556
C15 C14 C13 165(2) 16_556 20_655
C14 C14 C13 72.6 20_655 20_655
C15 C14 C13 103.4(2) 11_655 20_655
C6 C14 C13 58.9(5) 16_556 20_655
C6 C14 C13 57.2(4) 11_655 20_655
C15 C14 C13 119.8 . 20_655
C13 C14 C13 8.3 . 20_655
C14 C14 C13 101.3 16_556 20_655
C15 C14 C15 59(2) 16_556 20_655
C14 C14 C15 60.5 20_655 20_655
C15 C14 C15 42.5(14) 11_655 20_655
C6 C14 C15 135.9(3) 16_556 20_655
C6 C14 C15 123.4(6) 11_655 20_655
C15 C14 C15 33.0 . 20_655
C13 C14 C15 110.8 . 20_655
C14 C14 C15 34.3 16_556 20_655
C13 C14 C15 105.7 20_655 20_655
C15 C14 C14 71(2) 16_556 11_655
C14 C14 C14 65.4(3) 20_655 11_655
C15 C14 C14 55.8(11) 11_655 11_655
C6 C14 C14 137.59(18) 16_556 11_655
C6 C14 C14 125.9(4) 11_655 11_655
C15 C14 C14 33.3(3) . 11_655
C13 C14 C14 96.87(8) . 11_655
C14 C14 C14 24.6(3) 16_556 11_655
C13 C14 C14 93.14(12) 20_655 11_655
C15 C14 C14 16.98(12) 20_655 11_655
C15 C14 H14A 73.7 16_556 .
C14 C14 H14A 96.7 20_655 .
C15 C14 H14A 87.7 11_655 .
C6 C14 H14A 61.2 16_556 .
C6 C14 H14A 65.4 11_655 .
C15 C14 H14A 119.7 . .
C13 C14 H14A 120.0 . .
C14 C14 H14A 138.3 16_556 .
C13 C14 H14A 120.0 20_655 .
C15 C14 H14A 119.7 20_655 .
C14 C14 H14A 136.7 11_655 .
C14 C15 C15 80.0(2) 16_556 20_655
C14 C15 C14 48.3(3) 16_556 11_655
C15 C15 C14 31.6(6) 20_655 11_655
C14 C15 C15 115(3) 16_556 16_556
C15 C15 C15 90.0 20_655 16_556
C14 C15 C15 103.2(14) 11_655 16_556
C14 C15 C6 31(2) 16_556 .
C15 C15 C6 75.9 20_655 .
C14 C15 C6 50.1(13) 11_655 .
C15 C15 C6 144.6 16_556 .
C14 C15 C14 97(3) 16_556 .
C15 C15 C14 86.5 20_655 .
C14 C15 C14 90.9(14) 11_655 .
C15 C15 C14 18.6 16_556 .
C6 C15 C14 126.4 . .
C14 C15 C6 33(2) 16_556 20_655
C15 C15 C6 66.8 20_655 20_655
C14 C15 C6 41.7(13) 11_655 20_655
C15 C15 C6 140.6 16_556 20_655
C6 C15 C6 9.1 . 20_655
C14 C15 C6 123.5 . 20_655
C14 C15 C15 103.3(17) 16_556 11_655
C15 C15 C15 51.8(6) 20_655 11_655
C14 C15 C15 69.7(9) 11_655 11_655
C15 C15 C15 38.2(6) 16_556 11_655
C6 C15 C15 119.4(5) . 11_655
C14 C15 C15 38.5(5) . 11_655
C6 C15 C15 111.4(5) 20_655 11_655
C14 C15 C14 92(2) 16_556 20_655
C15 C15 C14 60.5 20_655 20_655
C14 C15 C14 69.0(15) 11_655 20_655
C15 C15 C14 34.3 16_556 20_655
C6 C15 C14 114.3 . 20_655
C14 C15 C14 26.0 . 20_655
C6 C15 C14 108.0 20_655 20_655
C15 C15 C14 17.4(3) 11_655 20_655
C14 C15 C13 10.4(18) 16_556 16_556
C15 C15 C13 80.7 20_655 16_556
C14 C15 C13 49.7(3) 11_655 16_556
C15 C15 C13 105.1(7) 16_556 16_556
C6 C15 C13 41.3(7) . 16_556
C14 C15 C13 86.5(7) . 16_556
C6 C15 C13 42.4(6) 20_655 16_556
C15 C15 C13 96.0(4) 11_655 16_556
C14 C15 C13 82.8(6) 20_655 16_556
C14 C15 C13 11.7(17) 16_556 11_655
C15 C15 C13 74.3 20_655 11_655
C14 C15 C13 43.4(2) 11_655 11_655
C15 C15 C13 104.7(7) 16_556 11_655
C6 C15 C13 40.5(7) . 11_655
C14 C15 C13 86.2(7) . 11_655
C6 C15 C13 40.1(6) 20_655 11_655
C15 C15 C13 91.9(3) 11_655 11_655
C14 C15 C13 79.8(6) 20_655 11_655
C13 C15 C13 6.3 16_556 11_655
C14 C15 H15A 145.0 16_556 .
C15 C15 H15A 111.6 20_655 .
C14 C15 H15A 135.7 11_655 .
C15 C15 H15A 98.0 16_556 .
C6 C15 H15A 117.3 . .
C14 C15 H15A 116.2 . .
C6 C15 H15A 119.7 20_655 .
C15 C15 H15A 109.7 11_655 .
C14 C15 H15A 123.2 20_655 .
C13 C15 H15A 154.0 16_556 .
C13 C15 H15A 156.6 11_655 .
O3 C16 O3 65(4) . 20_655
O3 C16 H16C 109.0 . .
O3 C16 H16C 137.2 20_655 .
O3 C16 H16A 109.2 . .
O3 C16 H16A 46.9 20_655 .
H16C C16 H16A 108.8 . .
O3 C16 H16B 110.2 . .
O3 C16 H16B 111.3 20_655 .
H16C C16 H16B 110.3 . .
H16A C16 H16B 109.3 . .

loop_
_geom_bond_atom_site_label_1
_geom_bond_atom_site_label_2
_geom_bond_distance
_geom_bond_site_symmetry_2
Cu1 O1 1.934(7) .
Cu1 O1 1.934(7) 22_665
Cu1 O2 1.972(9) 13_665
Cu1 O2 1.972(9) 10
Cu1 O1W 2.167(17) .
Cu1 Cu1 2.667(4) 13_665
O1 C1 1.234(11) .
O2 C1 1.247(12) .
O2 Cu1 1.972(9) 13_665
O3 C11 1.43(2) .
O3 C16 1.45(2) .
O3 O3 1.55(8) 20_655
O3 C11 1.72(2) 20_655
C1 C2 1.445(13) .
C2 C3 1.380(11) .
C2 C4 1.442(14) .
C3 C2 1.380(11) 20_655
C3 H3 0.9500 .
C4 C5 1.399(14) .
C4 H4 0.9500 .
C5 C4 1.399(14) 20_655
C5 C6 1.5028 .
C5 C6 1.5028 20_655
C6 C6 0.2247 20_655
C6 C14 0.93(2) 16_556
C6 C14 1.01(2) 11_655
C6 C13 1.302(10) 16_556
C6 C15 1.3076 .
C6 C13 1.322(10) 11_655
C6 C15 1.3795 20_655
C6 C7 1.8074 .
C6 C7 1.8213 20_655
C6 C12 1.978(9) 16_556
C6 C12 1.991(9) 11_655
C7 C7 0.2247 20_655
C7 C13 0.680(10) 16_556
C7 C13 0.716(10) 11_655
C7 C12 1.04(2) 16_556
C7 C12 1.06(2) 11_655
C7 C8 1.3755 20_655
C7 C8 1.3944 .
C7 C11 1.718(18) 11_655
C7 C11 1.756(17) 16_556
C7 C6 1.8213 20_655
C7 C9 1.945(13) 11_655
C7 H7A 0.8185 .
C8 C8 0.2332 20_655
C8 C13 1.3614 20_655
C8 C13 1.359(18) 11_655
C8 C7 1.38(2) 11_655
C8 C7 1.3755 20_655
C8 C13 1.3805 .
C8 C13 1.378(18) 16_556
C8 C7 1.40(2) 16_556
C8 C9 1.4089 .
C8 C9 1.408(5) 16_556
C8 C9 1.4732 20_655
C9 C9 0.56(2) 16_556
C9 C9 0.7950 20_655
C9 C9 0.974(14) 11_655
C9 C10 1.3747 .
C9 C8 1.4732 20_655
C9 C10 1.6298 20_655
C9 C10 1.92(2) 16_556
C9 C7 1.945(13) 11_655
C9 C7 1.990(13) 16_556
C9 H9A 0.9598 .
C10 C10 0.9640 20_655
C10 C11 1.4150 .
C10 C11 1.6028 20_655
C10 C9 1.6297 20_655
C10 C9 1.92(2) 16_556
C10 H10A 0.9601 .
C11 C11 0.5879 20_655
C11 C12 1.1302 20_655
C11 C12 1.1872 .
C11 C10 1.6028 20_655
C11 O3 1.72(2) 20_655
C11 C7 1.718(18) 11_655
C11 C7 1.756(17) 16_556
C12 C12 0.2247 20_655
C12 C7 1.04(2) 16_556
C12 C7 1.06(2) 11_655
C12 C11 1.1302 20_655
C12 C13 1.4800 .
C12 C13 1.4969 20_655
C12 C6 1.978(9) 16_556
C12 C6 1.991(9) 11_655
C13 C13 0.2247 20_655
C13 C7 0.680(10) 16_556
C13 C7 0.716(10) 11_655
C13 C6 1.302(10) 16_556
C13 C6 1.322(10) 11_655
C13 C8 1.3614 20_655
C13 C14 1.4839 .
C13 C12 1.4969 20_655
C13 C14 1.5353 20_655
C13 C15 1.959(6) 16_556
C14 C15 0.486(10) 16_556
C14 C14 0.6912 20_655
C14 C15 0.911(5) 11_655
C14 C6 0.93(2) 16_556
C14 C6 1.01(2) 11_655
C14 C15 1.3747 .
C14 C14 1.51(2) 16_556
C14 C13 1.5353 20_655
C14 C15 1.5762 20_655
C14 C14 1.66(2) 11_655
C14 H14A 0.9600 .
C15 C14 0.486(10) 16_556
C15 C15 0.8605 20_655
C15 C14 0.911(6) 11_655
C15 C15 1.09(2) 16_556
C15 C6 1.3795 20_655
C15 C15 1.392(19) 11_655
C15 C14 1.5762 20_655
C15 C13 1.959(6) 16_556
C15 C13 2.008(6) 11_655
C15 H15A 0.9600 .
C16 O3 1.45(2) 20_655
C16 H16C 0.9605 .
C16 H16A 0.9674 .
C16 H16B 0.9443 .

loop_
_geom_torsion_atom_site_label_1
_geom_torsion_atom_site_label_2
_geom_torsion_atom_site_label_3
_geom_torsion_atom_site_label_4
_geom_torsion
_geom_torsion_site_symmetry_1
_geom_torsion_site_symmetry_4
O1 Cu1 O1 C1 -83.3(9) 22_665 .
O2 Cu1 O1 C1 -11(2) 13_665 .
O2 Cu1 O1 C1 84.4(9) 10 .
O1W Cu1 O1 C1 179.3(9) . .
Cu1 Cu1 O1 C1 0.0(8) 13_665 .
Cu1 O1 C1 O2 -4.9(18) . .
Cu1 O1 C1 C2 174.6(6) . .
Cu1 O2 C1 O1 8.0(18) 13_665 .
Cu1 O2 C1 C2 -171.5(7) 13_665 .
O1 C1 C2 C3 -1.2(14) . .
O2 C1 C2 C3 178.3(11) . .
O1 C1 C2 C4 172.7(12) . .
O2 C1 C2 C4 -7.8(15) . .
C4 C2 C3 C2 11.1(19) . 20_655
C1 C2 C3 C2 -174.7(10) . 20_655
C3 C2 C4 C5 -24.5(17) . .
C1 C2 C4 C5 161.0(11) . .
C2 C4 C5 C4 42(3) . 20_655
C2 C4 C5 C6 -166.0(9) . .
C2 C4 C5 C6 -168.4(8) . 20_655
C4 C5 C6 C6 -14.8(11) 20_655 20_655
C4 C5 C6 C6 -166.3(10) . 20_655
C4 C5 C6 C14 -123.9(12) 20_655 16_556
C4 C5 C6 C14 84.6(10) . 16_556
C6 C5 C6 C14 -109.1(4) 20_655 16_556
C4 C5 C6 C14 -59.9(11) 20_655 11_655
C4 C5 C6 C14 148.6(11) . 11_655
C6 C5 C6 C14 -45.1(3) 20_655 11_655
C4 C5 C6 C13 71.1(10) 20_655 16_556
C4 C5 C6 C13 -80.4(10) . 16_556
C6 C5 C6 C13 85.92(12) 20_655 16_556
C4 C5 C6 C15 -119.4(11) 20_655 .
C4 C5 C6 C15 89.1(10) . .
C6 C5 C6 C15 -104.6 20_655 .
C4 C5 C6 C13 58.0(10) 20_655 11_655
C4 C5 C6 C13 -93.5(11) . 11_655
C6 C5 C6 C13 72.8(2) 20_655 11_655
C4 C5 C6 C15 -73.5(11) 20_655 20_655
C4 C5 C6 C15 135.0(10) . 20_655
C6 C5 C6 C15 -58.7 20_655 20_655
C4 C5 C6 C7 73.1(11) 20_655 .
C4 C5 C6 C7 -78.4(10) . .
C6 C5 C6 C7 87.9 20_655 .
C4 C5 C6 C7 65.2(11) 20_655 20_655
C4 C5 C6 C7 -86.3(10) . 20_655
C6 C5 C6 C7 80.0 20_655 20_655
C4 C5 C6 C12 75.6(11) 20_655 16_556
C4 C5 C6 C12 -75.9(10) . 16_556
C6 C5 C6 C12 90.4 20_655 16_556
C4 C5 C6 C12 69.1(11) 20_655 11_655
C4 C5 C6 C12 -82.4(10) . 11_655
C6 C5 C6 C12 83.87(6) 20_655 11_655
C6 C6 C7 C7 0.0 20_655 20_655
C14 C6 C7 C7 104.8(4) 16_556 20_655
C14 C6 C7 C7 62.7(6) 11_655 20_655
C13 C6 C7 C7 90.0 16_556 20_655
C15 C6 C7 C7 105.4 . 20_655
C13 C6 C7 C7 59.5(15) 11_655 20_655
C15 C6 C7 C7 64.8 20_655 20_655
C5 C6 C7 C7 -85.2 . 20_655
C12 C6 C7 C7 -90.0 16_556 20_655
C12 C6 C7 C7 -77.7(3) 11_655 20_655
C6 C6 C7 C13 -90.0 20_655 16_556
C14 C6 C7 C13 14.8(4) 16_556 16_556
C14 C6 C7 C13 -27.3(6) 11_655 16_556
C15 C6 C7 C13 15.4 . 16_556
C13 C6 C7 C13 -30.5(15) 11_655 16_556
C15 C6 C7 C13 -25.2 20_655 16_556
C5 C6 C7 C13 -175.2 . 16_556
C7 C6 C7 C13 -90.0 20_655 16_556
C12 C6 C7 C13 180.0 16_556 16_556
C12 C6 C7 C13 -167.7(3) 11_655 16_556
C6 C6 C7 C13 -59.5(15) 20_655 11_655
C14 C6 C7 C13 45.2(19) 16_556 11_655
C14 C6 C7 C13 3.1(9) 11_655 11_655
C13 C6 C7 C13 30.5(16) 16_556 11_655
C15 C6 C7 C13 45.9(16) . 11_655
C15 C6 C7 C13 5.3(16) 20_655 11_655
C5 C6 C7 C13 -144.7(16) . 11_655
C7 C6 C7 C13 -59.5(15) 20_655 11_655
C12 C6 C7 C13 -149.5(15) 16_556 11_655
C12 C6 C7 C13 -137.2(13) 11_655 11_655
C6 C6 C7 C12 90.0 20_655 16_556
C14 C6 C7 C12 -165.2(4) 16_556 16_556
C14 C6 C7 C12 152.7(6) 11_655 16_556
C13 C6 C7 C12 180.0 16_556 16_556
C15 C6 C7 C12 -164.6 . 16_556
C13 C6 C7 C12 149.5(15) 11_655 16_556
C15 C6 C7 C12 154.8 20_655 16_556
C5 C6 C7 C12 4.8 . 16_556
C7 C6 C7 C12 90.0 20_655 16_556
C12 C6 C7 C12 12.3(3) 11_655 16_556
C6 C6 C7 C12 77.7(3) 20_655 11_655
C14 C6 C7 C12 -177.6(7) 16_556 11_655
C14 C6 C7 C12 140.4(3) 11_655 11_655
C13 C6 C7 C12 167.7(3) 16_556 11_655
C15 C6 C7 C12 -176.9(3) . 11_655
C13 C6 C7 C12 137.2(13) 11_655 11_655
C15 C6 C7 C12 142.5(3) 20_655 11_655
C5 C6 C7 C12 -7.5(3) . 11_655
C7 C6 C7 C12 77.7(3) 20_655 11_655
C12 C6 C7 C12 -12.3(3) 16_556 11_655
C6 C6 C7 C8 -90.2 20_655 20_655
C14 C6 C7 C8 14.6(4) 16_556 20_655
C14 C6 C7 C8 -27.5(6) 11_655 20_655
C13 C6 C7 C8 -0.2 16_556 20_655
C15 C6 C7 C8 15.2 . 20_655
C13 C6 C7 C8 -30.6(15) 11_655 20_655
C15 C6 C7 C8 -25.4 20_655 20_655
C5 C6 C7 C8 -175.4 . 20_655
C7 C6 C7 C8 -90.2 20_655 20_655
C12 C6 C7 C8 179.8 16_556 20_655
C12 C6 C7 C8 -167.9(3) 11_655 20_655
C6 C6 C7 C8 -80.0 20_655 .
C14 C6 C7 C8 24.7(4) 16_556 .
C14 C6 C7 C8 -17.4(6) 11_655 .
C13 C6 C7 C8 10.0 16_556 .
C15 C6 C7 C8 25.4 . .
C13 C6 C7 C8 -20.5(15) 11_655 .
C15 C6 C7 C8 -15.2 20_655 .
C5 C6 C7 C8 -165.2 . .
C7 C6 C7 C8 -80.0 20_655 .
C12 C6 C7 C8 -170.0 16_556 .
C12 C6 C7 C8 -157.7(3) 11_655 .
C6 C6 C7 C11 97.18(12) 20_655 11_655
C14 C6 C7 C11 -158.1(3) 16_556 11_655
C14 C6 C7 C11 159.9(7) 11_655 11_655
C13 C6 C7 C11 -172.82(12) 16_556 11_655
C15 C6 C7 C11 -157.41(12) . 11_655
C13 C6 C7 C11 156.7(17) 11_655 11_655
C15 C6 C7 C11 161.99(12) 20_655 11_655
C5 C6 C7 C11 11.99(12) . 11_655
C7 C6 C7 C11 97.18(12) 20_655 11_655
C12 C6 C7 C11 7.18(12) 16_556 11_655
C12 C6 C7 C11 19.5(4) 11_655 11_655
C6 C6 C7 C11 74.3(2) 20_655 16_556
C14 C6 C7 C11 179.0(6) 16_556 16_556
C14 C6 C7 C11 136.9(4) 11_655 16_556
C13 C6 C7 C11 164.3(2) 16_556 16_556
C15 C6 C7 C11 179.7(2) . 16_556
C13 C6 C7 C11 133.8(13) 11_655 16_556
C15 C6 C7 C11 139.1(2) 20_655 16_556
C5 C6 C7 C11 -10.9(2) . 16_556
C7 C6 C7 C11 74.3(2) 20_655 16_556
C12 C6 C7 C11 -15.7(2) 16_556 16_556
C12 C6 C7 C11 -3.4 11_655 16_556
C14 C6 C7 C6 104.7(4) 16_556 20_655
C14 C6 C7 C6 62.7(6) 11_655 20_655
C13 C6 C7 C6 90.0 16_556 20_655
C15 C6 C7 C6 105.4 . 20_655
C13 C6 C7 C6 59.5(15) 11_655 20_655
C15 C6 C7 C6 64.8 20_655 20_655
C5 C6 C7 C6 -85.2 . 20_655
C7 C6 C7 C6 0.0 20_655 20_655
C12 C6 C7 C6 -90.0 16_556 20_655
C12 C6 C7 C6 -77.7(3) 11_655 20_655
C6 C6 C7 C9 -108.9(5) 20_655 11_655
C14 C6 C7 C9 -4.11(12) 16_556 11_655
C14 C6 C7 C9 -46.2(11) 11_655 11_655
C13 C6 C7 C9 -18.9(5) 16_556 11_655
C15 C6 C7 C9 -3.4(5) . 11_655
C13 C6 C7 C9 -49(2) 11_655 11_655
C15 C6 C7 C9 -44.0(5) 20_655 11_655
C5 C6 C7 C9 165.9(5) . 11_655
C7 C6 C7 C9 -108.9(5) 20_655 11_655
C12 C6 C7 C9 161.1(5) 16_556 11_655
C12 C6 C7 C9 173.5(8) 11_655 11_655
C7 C7 C8 C8 180.0 20_655 20_655
C13 C7 C8 C8 -87.4(3) 16_556 20_655
C13 C7 C8 C8 -106.3(4) 11_655 20_655
C12 C7 C8 C8 127.97(11) 16_556 20_655
C12 C7 C8 C8 151.2(2) 11_655 20_655
C11 C7 C8 C8 89.89(18) 11_655 20_655
C11 C7 C8 C8 113.51(8) 16_556 20_655
C6 C7 C8 C8 -93.1 . 20_655
C6 C7 C8 C8 -100.4 20_655 20_655
C9 C7 C8 C8 70.0(2) 11_655 20_655
C7 C7 C8 C13 -98.3 20_655 20_655
C13 C7 C8 C13 -5.7(3) 16_556 20_655
C13 C7 C8 C13 -24.6(4) 11_655 20_655
C12 C7 C8 C13 -150.33(9) 16_556 20_655
C12 C7 C8 C13 -127.1(2) 11_655 20_655
C8 C7 C8 C13 81.7 20_655 20_655
C11 C7 C8 C13 171.59(16) 11_655 20_655
C11 C7 C8 C13 -164.79(7) 16_556 20_655
C6 C7 C8 C13 -11.4 . 20_655
C6 C7 C8 C13 -18.7 20_655 20_655
C9 C7 C8 C13 151.7(2) 11_655 20_655
C7 C7 C8 C13 -73.7(4) 20_655 11_655
C13 C7 C8 C13 18.95(10) 16_556 11_655
C12 C7 C8 C13 -125.7(5) 16_556 11_655
C12 C7 C8 C13 -102.50(17) 11_655 11_655
C8 C7 C8 C13 106.3(4) 20_655 11_655
C11 C7 C8 C13 -163.8(6) 11_655 11_655
C11 C7 C8 C13 -140.2(5) 16_556 11_655
C6 C7 C8 C13 13.2(4) . 11_655
C6 C7 C8 C13 5.9(4) 20_655 11_655
C9 C7 C8 C13 176.3(6) 11_655 11_655
C7 C7 C8 C7 -114.18(19) 20_655 11_655
C13 C7 C8 C7 -21.53(13) 16_556 11_655
C13 C7 C8 C7 -40.5(2) 11_655 11_655
C12 C7 C8 C7 -166.2(3) 16_556 11_655
C12 C7 C8 C7 -143.0 11_655 11_655
C8 C7 C8 C7 65.8(2) 20_655 11_655
C11 C7 C8 C7 155.7(4) 11_655 11_655
C11 C7 C8 C7 179.3(3) 16_556 11_655
C6 C7 C8 C7 -27.3(2) . 11_655
C6 C7 C8 C7 -34.6(2) 20_655 11_655
C9 C7 C8 C7 135.8(4) 11_655 11_655
C13 C7 C8 C7 92.7(3) 16_556 20_655
C13 C7 C8 C7 73.7(4) 11_655 20_655
C12 C7 C8 C7 -52.03(9) 16_556 20_655
C12 C7 C8 C7 -28.8(2) 11_655 20_655
C8 C7 C8 C7 180(100) 20_655 20_655
C11 C7 C8 C7 -90.11(15) 11_655 20_655
C11 C7 C8 C7 -66.49(6) 16_556 20_655
C6 C7 C8 C7 86.9 . 20_655
C6 C7 C8 C7 79.6 20_655 20_655
C9 C7 C8 C7 -110.0(2) 11_655 20_655
C7 C7 C8 C13 -109.9 20_655 .
C13 C7 C8 C13 -17.2(3) 16_556 .
C13 C7 C8 C13 -36.2(4) 11_655 .
C12 C7 C8 C13 -161.88(9) 16_556 .
C12 C7 C8 C13 -138.6(2) 11_655 .
C8 C7 C8 C13 70.1 20_655 .
C11 C7 C8 C13 160.04(17) 11_655 .
C11 C7 C8 C13 -176.34(7) 16_556 .
C6 C7 C8 C13 -23.0 . .
C6 C7 C8 C13 -30.3 20_655 .
C9 C7 C8 C13 140.2(2) 11_655 .
C7 C7 C8 C13 -92.7(3) 20_655 16_556
C13 C7 C8 C13 -18.95(9) 11_655 16_556
C12 C7 C8 C13 -144.7(4) 16_556 16_556
C12 C7 C8 C13 -121.45(8) 11_655 16_556
C8 C7 C8 C13 87.4(3) 20_655 16_556
C11 C7 C8 C13 177.2(5) 11_655 16_556
C11 C7 C8 C13 -159.1(4) 16_556 16_556
C6 C7 C8 C13 -5.8(3) . 16_556
C6 C7 C8 C13 -13.1(3) 20_655 16_556
C9 C7 C8 C13 157.4(5) 11_655 16_556
C7 C7 C8 C7 -132.3 20_655 16_556
C13 C7 C8 C7 -39.6(3) 16_556 16_556
C13 C7 C8 C7 -58.6(4) 11_655 16_556
C12 C7 C8 C7 175.70(9) 16_556 16_556
C12 C7 C8 C7 -161.1(2) 11_655 16_556
C8 C7 C8 C7 47.7 20_655 16_556
C11 C7 C8 C7 137.62(17) 11_655 16_556
C11 C7 C8 C7 161.24(7) 16_556 16_556
C6 C7 C8 C7 -45.4 . 16_556
C6 C7 C8 C7 -52.7 20_655 16_556
C9 C7 C8 C7 117.7(2) 11_655 16_556
C7 C7 C8 C9 81.5 20_655 .
C13 C7 C8 C9 174.1(3) 16_556 .
C13 C7 C8 C9 155.2(4) 11_655 .
C12 C7 C8 C9 29.44(9) 16_556 .
C12 C7 C8 C9 52.7(2) 11_655 .
C8 C7 C8 C9 -98.5 20_655 .
C11 C7 C8 C9 -8.64(17) 11_655 .
C11 C7 C8 C9 14.98(7) 16_556 .
C6 C7 C8 C9 168.3 . .
C6 C7 C8 C9 161.0 20_655 .
C9 C7 C8 C9 -28.5(2) 11_655 .
C7 C7 C8 C9 78.41(13) 20_655 16_556
C13 C7 C8 C9 171.1(4) 16_556 16_556
C13 C7 C8 C9 152.1(5) 11_655 16_556
C12 C7 C8 C9 26.4 16_556 16_556
C12 C7 C8 C9 49.6(4) 11_655 16_556
C8 C7 C8 C9 -101.59(11) 20_655 16_556
C11 C7 C8 C9 -11.7 11_655 16_556
C11 C7 C8 C9 11.9 16_556 16_556
C6 C7 C8 C9 165.28(12) . 16_556
C6 C7 C8 C9 157.99(12) 20_655 16_556
C9 C7 C8 C9 -31.56(8) 11_655 16_556
C7 C7 C8 C9 114.8 20_655 20_655
C13 C7 C8 C9 -152.5(3) 16_556 20_655
C13 C7 C8 C9 -171.5(4) 11_655 20_655
C12 C7 C8 C9 62.80(9) 16_556 20_655
C12 C7 C8 C9 86.0(2) 11_655 20_655
C8 C7 C8 C9 -65.2 20_655 20_655
C11 C7 C8 C9 24.72(17) 11_655 20_655
C11 C7 C8 C9 48.34(7) 16_556 20_655
C6 C7 C8 C9 -158.3 . 20_655
C6 C7 C8 C9 -165.6 20_655 20_655
C9 C7 C8 C9 4.9(2) 11_655 20_655
C8 C8 C9 C9 -92.4 20_655 16_556
C13 C8 C9 C9 172.0 20_655 16_556
C13 C8 C9 C9 11.1(3) 11_655 16_556
C7 C8 C9 C9 178.1 11_655 16_556
C7 C8 C9 C9 2.0 20_655 16_556
C13 C8 C9 C9 -177.6 . 16_556
C13 C8 C9 C9 -3.34(10) 16_556 16_556
C7 C8 C9 C9 -172.83(12) 16_556 16_556
C7 C8 C9 C9 -7.8 . 16_556
C9 C8 C9 C9 -92.4 20_655 16_556
C8 C8 C9 C9 0.0 20_655 20_655
C13 C8 C9 C9 -95.6 20_655 20_655
C13 C8 C9 C9 103.5(3) 11_655 20_655
C7 C8 C9 C9 -89.5 11_655 20_655
C7 C8 C9 C9 94.4 20_655 20_655
C13 C8 C9 C9 -85.3 . 20_655
C13 C8 C9 C9 89.05(9) 16_556 20_655
C7 C8 C9 C9 -80.44(12) 16_556 20_655
C7 C8 C9 C9 84.6 . 20_655
C9 C8 C9 C9 92.4 16_556 20_655
C8 C8 C9 C9 -36.0(12) 20_655 11_655
C13 C8 C9 C9 -131.7(12) 20_655 11_655
C13 C8 C9 C9 67.5(15) 11_655 11_655
C7 C8 C9 C9 -125.5(12) 11_655 11_655
C7 C8 C9 C9 58.4(12) 20_655 11_655
C13 C8 C9 C9 -121.3(12) . 11_655
C13 C8 C9 C9 53.0(11) 16_556 11_655
C7 C8 C9 C9 -116.5(11) 16_556 11_655
C7 C8 C9 C9 48.5(12) . 11_655
C9 C8 C9 C9 56.4(12) 16_556 11_655
C9 C8 C9 C9 -36.0(12) 20_655 11_655
C8 C8 C9 C10 87.4 20_655 .
C13 C8 C9 C10 -8.3 20_655 .
C13 C8 C9 C10 -169.1(3) 11_655 .
C7 C8 C9 C10 -2.1 11_655 .
C7 C8 C9 C10 -178.2 20_655 .
C13 C8 C9 C10 2.1 . .
C13 C8 C9 C10 176.43(9) 16_556 .
C7 C8 C9 C10 6.93(12) 16_556 .
C7 C8 C9 C10 171.9 . .
C9 C8 C9 C10 179.8 16_556 .
C9 C8 C9 C10 87.4 20_655 .
C13 C8 C9 C8 -95.6 20_655 20_655
C13 C8 C9 C8 103.5(3) 11_655 20_655
C7 C8 C9 C8 -89.5 11_655 20_655
C7 C8 C9 C8 94.4 20_655 20_655
C13 C8 C9 C8 -85.3 . 20_655
C13 C8 C9 C8 89.05(9) 16_556 20_655
C7 C8 C9 C8 -80.44(12) 16_556 20_655
C7 C8 C9 C8 84.6 . 20_655
C9 C8 C9 C8 92.4 16_556 20_655
C9 C8 C9 C8 0.0 20_655 20_655
C8 C8 C9 C10 49.9 20_655 20_655
C13 C8 C9 C10 -45.7 20_655 20_655
C13 C8 C9 C10 153.4(3) 11_655 20_655
C7 C8 C9 C10 -39.6 11_655 20_655
C7 C8 C9 C10 144.4 20_655 20_655
C13 C8 C9 C10 -35.3 . 20_655
C13 C8 C9 C10 138.97(9) 16_556 20_655
C7 C8 C9 C10 -30.52(12) 16_556 20_655
C7 C8 C9 C10 134.5 . 20_655
C9 C8 C9 C10 142.3 16_556 20_655
C9 C8 C9 C10 49.9 20_655 20_655
C8 C8 C9 C10 -92.2 20_655 16_556
C13 C8 C9 C10 172.1 20_655 16_556
C13 C8 C9 C10 11.2(3) 11_655 16_556
C7 C8 C9 C10 178.3 11_655 16_556
C7 C8 C9 C10 2.2 20_655 16_556
C13 C8 C9 C10 -177.5 . 16_556
C13 C8 C9 C10 -3.19(9) 16_556 16_556
C7 C8 C9 C10 -172.69(12) 16_556 16_556
C7 C8 C9 C10 -7.7 . 16_556
C9 C8 C9 C10 0.1 16_556 16_556
C9 C8 C9 C10 -92.2 20_655 16_556
C8 C8 C9 C7 89.5 20_655 11_655
C13 C8 C9 C7 -6.1 20_655 11_655
C13 C8 C9 C7 -167.0(3) 11_655 11_655
C7 C8 C9 C7 -176.1 20_655 11_655
C13 C8 C9 C7 4.3 . 11_655
C13 C8 C9 C7 178.56(12) 16_556 11_655
C7 C8 C9 C7 9.06(15) 16_556 11_655
C7 C8 C9 C7 174.1 . 11_655
C9 C8 C9 C7 -178.1 16_556 11_655
C9 C8 C9 C7 89.5 20_655 11_655
C8 C8 C9 C7 80.44(12) 20_655 16_556
C13 C8 C9 C7 -15.19(12) 20_655 16_556
C13 C8 C9 C7 -176.1(4) 11_655 16_556
C7 C8 C9 C7 -9.06(15) 11_655 16_556
C7 C8 C9 C7 174.87(12) 20_655 16_556
C13 C8 C9 C7 -4.81(12) . 16_556
C13 C8 C9 C7 169.5 16_556 16_556
C7 C8 C9 C7 165.01(12) . 16_556
C9 C8 C9 C7 172.83(12) 16_556 16_556
C9 C8 C9 C7 80.44(12) 20_655 16_556
C9 C9 C10 C10 100.5 16_556 20_655
C9 C9 C10 C10 0.0 20_655 20_655
C9 C9 C10 C10 13.0(6) 11_655 20_655
C8 C9 C10 C10 -78.7 . 20_655
C8 C9 C10 C10 -68.5 20_655 20_655
C10 C9 C10 C10 100.5 16_556 20_655
C7 C9 C10 C10 -80.3 11_655 20_655
C7 C9 C10 C10 -73.7 16_556 20_655
C9 C9 C10 C11 180(100) 16_556 .
C9 C9 C10 C11 79.0 20_655 .
C9 C9 C10 C11 92.1(6) 11_655 .
C8 C9 C10 C11 0.3 . .
C8 C9 C10 C11 10.5 20_655 .
C10 C9 C10 C11 79.0 20_655 .
C10 C9 C10 C11 179.6 16_556 .
C7 C9 C10 C11 -1.3 11_655 .
C7 C9 C10 C11 5.3 16_556 .
C9 C9 C10 C11 156.2 16_556 20_655
C9 C9 C10 C11 55.7 20_655 20_655
C9 C9 C10 C11 68.7(6) 11_655 20_655
C8 C9 C10 C11 -23.1 . 20_655
C8 C9 C10 C11 -12.8 20_655 20_655
C10 C9 C10 C11 55.7 20_655 20_655
C10 C9 C10 C11 156.2 16_556 20_655
C7 C9 C10 C11 -24.6 11_655 20_655
C7 C9 C10 C11 -18.0 16_556 20_655
C9 C9 C10 C9 100.5 16_556 20_655
C9 C9 C10 C9 13.0(6) 11_655 20_655
C8 C9 C10 C9 -78.7 . 20_655
C8 C9 C10 C9 -68.5 20_655 20_655
C10 C9 C10 C9 0.0 20_655 20_655
C10 C9 C10 C9 100.5 16_556 20_655
C7 C9 C10 C9 -80.3 11_655 20_655
C7 C9 C10 C9 -73.7 16_556 20_655
C9 C9 C10 C9 -100.5 20_655 16_556
C9 C9 C10 C9 -87.5(6) 11_655 16_556
C8 C9 C10 C9 -179(100) . 16_556
C8 C9 C10 C9 -169.0 20_655 16_556
C10 C9 C10 C9 -100.5 20_655 16_556
C10 C9 C10 C9 0.0 16_556 16_556
C7 C9 C10 C9 179(100) 11_655 16_556
C7 C9 C10 C9 -174.3 16_556 16_556
C10 C10 C11 C11 0.0 20_655 20_655
C9 C10 C11 C11 -81.4 . 20_655
C9 C10 C11 C11 -50.5 20_655 20_655
C9 C10 C11 C11 -81.3 16_556 20_655
C10 C10 C11 C12 83.5 20_655 20_655
C9 C10 C11 C12 2.2 . 20_655
C11 C10 C11 C12 83.5 20_655 20_655
C9 C10 C11 C12 33.0 20_655 20_655
C9 C10 C11 C12 2.2 16_556 20_655
C10 C10 C11 C12 71.4 20_655 .
C9 C10 C11 C12 -10.0 . .
C11 C10 C11 C12 71.4 20_655 .
C9 C10 C11 C12 20.8 20_655 .
C9 C10 C11 C12 -10.0 16_556 .
C10 C10 C11 O3 -118.3(18) 20_655 .
C9 C10 C11 O3 160.3(18) . .
C11 C10 C11 O3 -118.3(18) 20_655 .
C9 C10 C11 O3 -168.8(18) 20_655 .
C9 C10 C11 O3 160.4(18) 16_556 .
C9 C10 C11 C10 -81.4 . 20_655
C11 C10 C11 C10 0.0 20_655 20_655
C9 C10 C11 C10 -50.5 20_655 20_655
C9 C10 C11 C10 -81.3 16_556 20_655
C10 C10 C11 O3 -48.6(16) 20_655 20_655
C9 C10 C11 O3 -130.0(16) . 20_655
C11 C10 C11 O3 -48.6(16) 20_655 20_655
C9 C10 C11 O3 -99.2(16) 20_655 20_655
C9 C10 C11 O3 -130.0(16) 16_556 20_655
C10 C10 C11 C7 82.8 20_655 11_655
C9 C10 C11 C7 1.4 . 11_655
C11 C10 C11 C7 82.8 20_655 11_655
C9 C10 C11 C7 32.2 20_655 11_655
C9 C10 C11 C7 1.4 16_556 11_655
C10 C10 C11 C7 75.5 20_655 16_556
C9 C10 C11 C7 -5.88(5) . 16_556
C11 C10 C11 C7 75.49(5) 20_655 16_556
C9 C10 C11 C7 24.95(5) 20_655 16_556
C9 C10 C11 C7 -5.83(6) 16_556 16_556
C16 O3 C11 C11 40(9) . 20_655
O3 O3 C11 C11 0.000(9) 20_655 20_655
C16 O3 C11 C12 -50(9) . 20_655
O3 O3 C11 C12 -89.8(12) 20_655 20_655
C11 O3 C11 C12 -89.8(12) 20_655 20_655
C16 O3 C11 C12 -38(9) . .
O3 O3 C11 C12 -77.9(11) 20_655 .
C11 O3 C11 C12 -77.9(11) 20_655 .
C16 O3 C11 C10 152(9) . .
O3 O3 C11 C10 112.0(13) 20_655 .
C11 O3 C11 C10 112.0(13) 20_655 .
C16 O3 C11 C10 108(9) . 20_655
O3 O3 C11 C10 68.3(13) 20_655 20_655
C11 O3 C11 C10 68.3(13) 20_655 20_655
C16 O3 C11 O3 40(9) . 20_655
C11 O3 C11 O3 0.000(12) 20_655 20_655
C16 O3 C11 C7 -73(10) . 11_655
O3 O3 C11 C7 -113(4) 20_655 11_655
C11 O3 C11 C7 -113(4) 20_655 11_655
C16 O3 C11 C7 -59(10) . 16_556
O3 O3 C11 C7 -99(4) 20_655 16_556
C11 O3 C11 C7 -99(4) 20_655 16_556
C11 C11 C12 C12 180.0 20_655 20_655
C10 C11 C12 C12 91.9 . 20_655
O3 C11 C12 C12 -78.4(19) . 20_655
C10 C11 C12 C12 127.2 20_655 20_655
O3 C11 C12 C12 -135.2(15) 20_655 20_655
C7 C11 C12 C12 73.2(3) 11_655 20_655
C7 C11 C12 C12 84.7 16_556 20_655
C11 C11 C12 C7 95.3 20_655 16_556
C12 C11 C12 C7 -84.7 20_655 16_556
C10 C11 C12 C7 7.2 . 16_556
O3 C11 C12 C7 -163.1(19) . 16_556
C10 C11 C12 C7 42.5 20_655 16_556
O3 C11 C12 C7 140.1(15) 20_655 16_556
C7 C11 C12 C7 -11.6(3) 11_655 16_556
C11 C11 C12 C7 106.8(3) 20_655 11_655
C12 C11 C12 C7 -73.2(3) 20_655 11_655
C10 C11 C12 C7 18.8(3) . 11_655
O3 C11 C12 C7 -151.5(19) . 11_655
C10 C11 C12 C7 54.1(3) 20_655 11_655
O3 C11 C12 C7 151.7(15) 20_655 11_655
C7 C11 C12 C7 11.6(3) 16_556 11_655
C12 C11 C12 C11 180.0 20_655 20_655
C10 C11 C12 C11 -88.1 . 20_655
O3 C11 C12 C11 101.6(19) . 20_655
C10 C11 C12 C11 -52.8 20_655 20_655
O3 C11 C12 C11 44.8(15) 20_655 20_655
C7 C11 C12 C11 -106.8(3) 11_655 20_655
C7 C11 C12 C11 -95.3 16_556 20_655
C11 C11 C12 C13 105.5 20_655 .
C12 C11 C12 C13 -74.5 20_655 .
C10 C11 C12 C13 17.5 . .
O3 C11 C12 C13 -152.9(19) . .
C10 C11 C12 C13 52.7 20_655 .
O3 C11 C12 C13 150.4(15) 20_655 .
C7 C11 C12 C13 -1.3(3) 11_655 .
C7 C11 C12 C13 10.3 16_556 .
C11 C11 C12 C13 114.8 20_655 20_655
C12 C11 C12 C13 -65.2 20_655 20_655
C10 C11 C12 C13 26.7 . 20_655
O3 C11 C12 C13 -143.6(19) . 20_655
C10 C11 C12 C13 62.0 20_655 20_655
O3 C11 C12 C13 159.6(15) 20_655 20_655
C7 C11 C12 C13 7.9(3) 11_655 20_655
C7 C11 C12 C13 19.5 16_556 20_655
C11 C11 C12 C6 153.3(15) 20_655 16_556
C12 C11 C12 C6 -26.7(15) 20_655 16_556
C10 C11 C12 C6 65.3(15) . 16_556
O3 C11 C12 C6 -105(2) . 16_556
C10 C11 C12 C6 100.5(15) 20_655 16_556
O3 C11 C12 C6 -162(2) 20_655 16_556
C7 C11 C12 C6 46.5(13) 11_655 16_556
C7 C11 C12 C6 58.1(15) 16_556 16_556
C11 C11 C12 C6 159.1(13) 20_655 11_655
C12 C11 C12 C6 -20.9(13) 20_655 11_655
C10 C11 C12 C6 71.0(13) . 11_655
O3 C11 C12 C6 -99(2) . 11_655
C10 C11 C12 C6 106.3(13) 20_655 11_655
O3 C11 C12 C6 -156(2) 20_655 11_655
C7 C11 C12 C6 52.3(10) 11_655 11_655
C7 C11 C12 C6 63.9(13) 16_556 11_655
C8 C8 C13 C13 180.0 20_655 20_655
C13 C8 C13 C13 92.21(11) 11_655 20_655
C7 C8 C13 C13 -73.50(11) 11_655 20_655
C7 C8 C13 C13 98.4 20_655 20_655
C13 C8 C13 C13 101.6 16_556 20_655
C7 C8 C13 C13 -92.2(3) 16_556 20_655
C7 C8 C13 C13 109.8 . 20_655
C9 C8 C13 C13 -82.0 . 20_655
C9 C8 C13 C13 -83.47(9) 16_556 20_655
C9 C8 C13 C13 -116.5 20_655 20_655
C8 C8 C13 C7 -87.8(3) 20_655 16_556
C13 C8 C13 C7 92.2(3) 20_655 16_556
C13 C8 C13 C7 -175.6(4) 11_655 16_556
C7 C8 C13 C7 18.7(4) 11_655 16_556
C7 C8 C13 C7 -169.4(3) 20_655 16_556
C13 C8 C13 C7 -166.2(3) 16_556 16_556
C7 C8 C13 C7 -158.0(3) . 16_556
C9 C8 C13 C7 10.2(3) . 16_556
C9 C8 C13 C7 8.7(2) 16_556 16_556
C9 C8 C13 C7 -24.3(3) 20_655 16_556
C8 C8 C13 C7 -106.50(11) 20_655 11_655
C13 C8 C13 C7 73.50(10) 20_655 11_655
C13 C8 C13 C7 165.7 11_655 11_655
C7 C8 C13 C7 171.88(11) 20_655 11_655
C13 C8 C13 C7 175.10(11) 16_556 11_655
C7 C8 C13 C7 -18.7(4) 16_556 11_655
C7 C8 C13 C7 -176.69(11) . 11_655
C9 C8 C13 C7 -8.50(11) . 11_655
C9 C8 C13 C7 -10.0(2) 16_556 11_655
C9 C8 C13 C7 -42.95(11) 20_655 11_655
C8 C8 C13 C6 108.9(7) 20_655 16_556
C13 C8 C13 C6 -71.1(7) 20_655 16_556
C13 C8 C13 C6 21.2(6) 11_655 16_556
C7 C8 C13 C6 -144.5(6) 11_655 16_556
C7 C8 C13 C6 27.3(7) 20_655 16_556
C13 C8 C13 C6 30.5(7) 16_556 16_556
C7 C8 C13 C6 -163.2(11) 16_556 16_556
C7 C8 C13 C6 38.8(7) . 16_556
C9 C8 C13 C6 -153.1(7) . 16_556
C9 C8 C13 C6 -154.5(8) 16_556 16_556
C9 C8 C13 C6 172.5(7) 20_655 16_556
C8 C8 C13 C6 126.3(9) 20_655 11_655
C13 C8 C13 C6 -53.7(9) 20_655 11_655
C13 C8 C13 C6 38.5(8) 11_655 11_655
C7 C8 C13 C6 -127.2(8) 11_655 11_655
C7 C8 C13 C6 44.7(9) 20_655 11_655
C13 C8 C13 C6 47.9(9) 16_556 11_655
C7 C8 C13 C6 -145.9(12) 16_556 11_655
C7 C8 C13 C6 56.1(9) . 11_655
C9 C8 C13 C6 -135.7(9) . 11_655
C9 C8 C13 C6 -137.2(10) 16_556 11_655
C9 C8 C13 C6 -170.2(9) 20_655 11_655
C13 C8 C13 C8 180.0 20_655 20_655
C13 C8 C13 C8 -87.79(10) 11_655 20_655
C7 C8 C13 C8 106.50(10) 11_655 20_655
C7 C8 C13 C8 -81.6 20_655 20_655
C13 C8 C13 C8 -78.4 16_556 20_655
C7 C8 C13 C8 87.8(3) 16_556 20_655
C7 C8 C13 C8 -70.2 . 20_655
C9 C8 C13 C8 98.0 . 20_655
C9 C8 C13 C8 96.53(9) 16_556 20_655
C9 C8 C13 C8 63.5 20_655 20_655
C8 C8 C13 C12 -94.5 20_655 .
C13 C8 C13 C12 85.5 20_655 .
C13 C8 C13 C12 177.70(11) 11_655 .
C7 C8 C13 C12 12.00(11) 11_655 .
C7 C8 C13 C12 -176.1 20_655 .
C13 C8 C13 C12 -172.9 16_556 .
C7 C8 C13 C12 -6.7(3) 16_556 .
C7 C8 C13 C12 -164.7 . .
C9 C8 C13 C12 3.5 . .
C9 C8 C13 C12 2.02(9) 16_556 .
C9 C8 C13 C12 -31.0 20_655 .
C8 C8 C13 C14 84.8 20_655 .
C13 C8 C13 C14 -95.2 20_655 .
C13 C8 C13 C14 -3.03(11) 11_655 .
C7 C8 C13 C14 -168.73(11) 11_655 .
C7 C8 C13 C14 3.1 20_655 .
C13 C8 C13 C14 6.4 16_556 .
C7 C8 C13 C14 172.6(3) 16_556 .
C7 C8 C13 C14 14.6 . .
C9 C8 C13 C14 -177.2 . .
C9 C8 C13 C14 -178.71(9) 16_556 .
C9 C8 C13 C14 148.3 20_655 .
C8 C8 C13 C12 -103.7 20_655 20_655
C13 C8 C13 C12 76.3 20_655 20_655
C13 C8 C13 C12 168.47(11) 11_655 20_655
C7 C8 C13 C12 2.76(11) 11_655 20_655
C7 C8 C13 C12 174.6 20_655 20_655
C13 C8 C13 C12 177.9 16_556 20_655
C7 C8 C13 C12 -15.9(3) 16_556 20_655
C7 C8 C13 C12 -173.9 . 20_655
C9 C8 C13 C12 -5.7 . 20_655
C9 C8 C13 C12 -7.21(9) 16_556 20_655
C9 C8 C13 C12 -40.2 20_655 20_655
C8 C8 C13 C14 113.3 20_655 20_655
C13 C8 C13 C14 -66.7 20_655 20_655
C13 C8 C13 C14 25.51(11) 11_655 20_655
C7 C8 C13 C14 -140.20(11) 11_655 20_655
C7 C8 C13 C14 31.7 20_655 20_655
C13 C8 C13 C14 34.9 16_556 20_655
C7 C8 C13 C14 -158.9(3) 16_556 20_655
C7 C8 C13 C14 43.1 . 20_655
C9 C8 C13 C14 -148.7 . 20_655
C9 C8 C13 C14 -150.17(9) 16_556 20_655
C9 C8 C13 C14 176.8 20_655 20_655
C8 C8 C13 C15 84.0 20_655 16_556
C13 C8 C13 C15 -96.0 20_655 16_556
C13 C8 C13 C15 -3.76(6) 11_655 16_556
C7 C8 C13 C15 -169.46(6) 11_655 16_556
C7 C8 C13 C15 2.4 20_655 16_556
C13 C8 C13 C15 5.6 16_556 16_556
C7 C8 C13 C15 171.8(4) 16_556 16_556
C7 C8 C13 C15 13.84(5) . 16_556
C9 C8 C13 C15 -177.97(5) . 16_556
C9 C8 C13 C15 -179.44(14) 16_556 16_556
C9 C8 C13 C15 147.58(5) 20_655 16_556
C12 C12 C13 C13 0.0 20_655 20_655
C7 C12 C13 C13 90.0 16_556 20_655
C7 C12 C13 C13 62.0(6) 11_655 20_655
C11 C12 C13 C13 101.8 20_655 20_655
C11 C12 C13 C13 64.9 . 20_655
C6 C12 C13 C13 -90.0 16_556 20_655
C6 C12 C13 C13 -80.21(8) 11_655 20_655
C12 C12 C13 C7 -90.0 20_655 16_556
C7 C12 C13 C7 -28.0(6) 11_655 16_556
C11 C12 C13 C7 11.8 20_655 16_556
C11 C12 C13 C7 -25.1 . 16_556
C13 C12 C13 C7 -90.0 20_655 16_556
C6 C12 C13 C7 180.0 16_556 16_556
C6 C12 C13 C7 -170.21(7) 11_655 16_556
C12 C12 C13 C7 -62.0(6) 20_655 11_655
C7 C12 C13 C7 28.0(6) 16_556 11_655
C11 C12 C13 C7 39.9(6) 20_655 11_655
C11 C12 C13 C7 2.9(6) . 11_655
C13 C12 C13 C7 -62.0(6) 20_655 11_655
C6 C12 C13 C7 -152.0(6) 16_556 11_655
C6 C12 C13 C7 -142.2(5) 11_655 11_655
C12 C12 C13 C6 90.0 20_655 16_556
C7 C12 C13 C6 180.0 16_556 16_556
C7 C12 C13 C6 152.0(6) 11_655 16_556
C11 C12 C13 C6 -168.2 20_655 16_556
C11 C12 C13 C6 154.9 . 16_556
C13 C12 C13 C6 90.0 20_655 16_556
C6 C12 C13 C6 9.79(7) 11_655 16_556
C12 C12 C13 C6 80.21(6) 20_655 11_655
C7 C12 C13 C6 170.21(7) 16_556 11_655
C7 C12 C13 C6 142.2(5) 11_655 11_655
C11 C12 C13 C6 -177.95(8) 20_655 11_655
C11 C12 C13 C6 145.08(8) . 11_655
C13 C12 C13 C6 80.21(7) 20_655 11_655
C6 C12 C13 C6 -9.79(8) 16_556 11_655
C12 C12 C13 C8 -90.2 20_655 20_655
C7 C12 C13 C8 -0.2 16_556 20_655
C7 C12 C13 C8 -28.2(6) 11_655 20_655
C11 C12 C13 C8 11.6 20_655 20_655
C11 C12 C13 C8 -25.3 . 20_655
C13 C12 C13 C8 -90.2 20_655 20_655
C6 C12 C13 C8 179.8 16_556 20_655
C6 C12 C13 C8 -170.41(7) 11_655 20_655
C12 C12 C13 C8 -79.5 20_655 .
C7 C12 C13 C8 10.5 16_556 .
C7 C12 C13 C8 -17.5(6) 11_655 .
C11 C12 C13 C8 22.4 20_655 .
C11 C12 C13 C8 -14.6 . .
C13 C12 C13 C8 -79.5 20_655 .
C6 C12 C13 C8 -169.5 16_556 .
C6 C12 C13 C8 -159.67(8) 11_655 .
C12 C12 C13 C14 101.4 20_655 .
C7 C12 C13 C14 -168.6 16_556 .
C7 C12 C13 C14 163.3(6) 11_655 .
C11 C12 C13 C14 -156.8 20_655 .
C11 C12 C13 C14 166.2 . .
C13 C12 C13 C14 101.4 20_655 .
C6 C12 C13 C14 11.4 16_556 .
C6 C12 C13 C14 21.14(7) 11_655 .
C7 C12 C13 C12 90.0 16_556 20_655
C7 C12 C13 C12 62.0(6) 11_655 20_655
C11 C12 C13 C12 101.8 20_655 20_655
C11 C12 C13 C12 64.9 . 20_655
C13 C12 C13 C12 0.0 20_655 20_655
C6 C12 C13 C12 -90.0 16_556 20_655
C6 C12 C13 C12 -80.21(9) 11_655 20_655
C12 C12 C13 C14 68.5 20_655 20_655
C7 C12 C13 C14 158.5 16_556 20_655
C7 C12 C13 C14 130.5(6) 11_655 20_655
C11 C12 C13 C14 170.3 20_655 20_655
C11 C12 C13 C14 133.4 . 20_655
C13 C12 C13 C14 68.5 20_655 20_655
C6 C12 C13 C14 -21.5 16_556 20_655
C6 C12 C13 C14 -11.72(8) 11_655 20_655
C12 C12 C13 C15 102.29(10) 20_655 16_556
C7 C12 C13 C15 -167.71(8) 16_556 16_556
C7 C12 C13 C15 164.3(7) 11_655 16_556
C11 C12 C13 C15 -155.87(8) 20_655 16_556
C11 C12 C13 C15 167.16(8) . 16_556
C13 C12 C13 C15 102.29(8) 20_655 16_556
C6 C12 C13 C15 12.29(8) 16_556 16_556
C6 C12 C13 C15 22.07(16) 11_655 16_556
C13 C13 C14 C15 -95.3(15) 20_655 16_556
C7 C13 C14 C15 143(2) 16_556 16_556
C7 C13 C14 C15 -150(6) 11_655 16_556
C6 C13 C14 C15 -173.6(19) 16_556 16_556
C6 C13 C14 C15 -159(2) 11_655 16_556
C8 C13 C14 C15 -0.5(15) 20_655 16_556
C8 C13 C14 C15 -11.4(15) . 16_556
C12 C13 C14 C15 167.8(15) . 16_556
C12 C13 C14 C15 179(100) 20_655 16_556
C14 C13 C14 C15 -95.3(15) 20_655 16_556
C13 C13 C14 C14 0.0 20_655 20_655
C7 C13 C14 C14 -122(4) 16_556 20_655
C7 C13 C14 C14 -54(4) 11_655 20_655
C6 C13 C14 C14 -78.3(4) 16_556 20_655
C6 C13 C14 C14 -63.9(7) 11_655 20_655
C8 C13 C14 C14 94.8 20_655 20_655
C8 C13 C14 C14 83.9 . 20_655
C12 C13 C14 C14 -96.9 . 20_655
C12 C13 C14 C14 -86.1 20_655 20_655
C15 C13 C14 C14 95.3(15) 16_556 20_655
C13 C13 C14 C15 -7.8(15) 20_655 11_655
C7 C13 C14 C15 -130(5) 16_556 11_655
C7 C13 C14 C15 -62(3) 11_655 11_655
C6 C13 C14 C15 -86.1(12) 16_556 11_655
C6 C13 C14 C15 -71.7(8) 11_655 11_655
C8 C13 C14 C15 87.0(15) 20_655 11_655
C8 C13 C14 C15 76.1(15) . 11_655
C12 C13 C14 C15 -104.7(15) . 11_655
C12 C13 C14 C15 -93.9(15) 20_655 11_655
C14 C13 C14 C15 -7.8(15) 20_655 11_655
C15 C13 C14 C15 87(3) 16_556 11_655
C13 C13 C14 C6 78.3(4) 20_655 16_556
C7 C13 C14 C6 -44(4) 16_556 16_556
C7 C13 C14 C6 24(4) 11_655 16_556
C6 C13 C14 C6 14.4(3) 11_655 16_556
C8 C13 C14 C6 173.1(4) 20_655 16_556
C8 C13 C14 C6 162.2(4) . 16_556
C12 C13 C14 C6 -18.6(4) . 16_556
C12 C13 C14 C6 -7.8(4) 20_655 16_556
C14 C13 C14 C6 78.3(4) 20_655 16_556
C15 C13 C14 C6 173.6(19) 16_556 16_556
C13 C13 C14 C6 63.9(7) 20_655 11_655
C7 C13 C14 C6 -58(4) 16_556 11_655
C7 C13 C14 C6 9(3) 11_655 11_655
C6 C13 C14 C6 -14.4(3) 16_556 11_655
C8 C13 C14 C6 158.7(7) 20_655 11_655
C8 C13 C14 C6 147.9(7) . 11_655
C12 C13 C14 C6 -33.0(7) . 11_655
C12 C13 C14 C6 -22.2(7) 20_655 11_655
C14 C13 C14 C6 63.9(7) 20_655 11_655
C15 C13 C14 C6 159(2) 16_556 11_655
C13 C13 C14 C15 -88.8 20_655 .
C7 C13 C14 C15 149(4) 16_556 .
C7 C13 C14 C15 -143(4) 11_655 .
C6 C13 C14 C15 -167.1(4) 16_556 .
C6 C13 C14 C15 -152.7(7) 11_655 .
C8 C13 C14 C15 6.0 20_655 .
C8 C13 C14 C15 -4.9 . .
C12 C13 C14 C15 174.3 . .
C12 C13 C14 C15 -174.9 20_655 .
C14 C13 C14 C15 -88.8 20_655 .
C15 C13 C14 C15 6.5(16) 16_556 .
C13 C13 C14 C14 -88.1 20_655 16_556
C7 C13 C14 C14 150(4) 16_556 16_556
C7 C13 C14 C14 -143(4) 11_655 16_556
C6 C13 C14 C14 -166.4(4) 16_556 16_556
C6 C13 C14 C14 -152.0(7) 11_655 16_556
C8 C13 C14 C14 6.7 20_655 16_556
C8 C13 C14 C14 -4.2 . 16_556
C12 C13 C14 C14 175.0 . 16_556
C12 C13 C14 C14 -174.2 20_655 16_556
C14 C13 C14 C14 -88.1 20_655 16_556
C15 C13 C14 C14 7.2(16) 16_556 16_556
C7 C13 C14 C13 -122(4) 16_556 20_655
C7 C13 C14 C13 -54(4) 11_655 20_655
C6 C13 C14 C13 -78.3(4) 16_556 20_655
C6 C13 C14 C13 -63.9(7) 11_655 20_655
C8 C13 C14 C13 94.8 20_655 20_655
C8 C13 C14 C13 83.9 . 20_655
C12 C13 C14 C13 -96.9 . 20_655
C12 C13 C14 C13 -86.1 20_655 20_655
C14 C13 C14 C13 0.0 20_655 20_655
C15 C13 C14 C13 95.3(16) 16_556 20_655
C13 C13 C14 C15 -53.6 20_655 20_655
C7 C13 C14 C15 -176(4) 16_556 20_655
C7 C13 C14 C15 -108(4) 11_655 20_655
C6 C13 C14 C15 -131.9(4) 16_556 20_655
C6 C13 C14 C15 -117.5(7) 11_655 20_655
C8 C13 C14 C15 41.2 20_655 20_655
C8 C13 C14 C15 30.3 . 20_655
C12 C13 C14 C15 -150.5 . 20_655
C12 C13 C14 C15 -139.7 20_655 20_655
C14 C13 C14 C15 -53.6 20_655 20_655
C15 C13 C14 C15 41.7(15) 16_556 20_655
C13 C13 C14 C14 -63.7(3) 20_655 11_655
C7 C13 C14 C14 174(4) 16_556 11_655
C7 C13 C14 C14 -118(4) 11_655 11_655
C6 C13 C14 C14 -141.97(6) 16_556 11_655
C6 C13 C14 C14 -127.6(4) 11_655 11_655
C8 C13 C14 C14 31.1(3) 20_655 11_655
C8 C13 C14 C14 20.3(3) . 11_655
C12 C13 C14 C14 -160.6(3) . 11_655
C12 C13 C14 C14 -149.8(3) 20_655 11_655
C14 C13 C14 C14 -63.7(3) 20_655 11_655
C15 C13 C14 C14 31.6(19) 16_556 11_655
C6 C6 C15 C14 93.9(13) 20_655 16_556
C14 C6 C15 C14 73(2) 11_655 16_556
C13 C6 C15 C14 2.1(11) 16_556 16_556
C13 C6 C15 C14 11.7(12) 11_655 16_556
C15 C6 C15 C14 93.9(13) 20_655 16_556
C5 C6 C15 C14 -170.2(13) . 16_556
C7 C6 C15 C14 -2.4(13) . 16_556
C7 C6 C15 C14 5.2(13) 20_655 16_556
C12 C6 C15 C14 -15.9(9) 16_556 16_556
C12 C6 C15 C14 -5.3(10) 11_655 16_556
C6 C6 C15 C15 0.0 20_655 20_655
C14 C6 C15 C15 -93.9(13) 16_556 20_655
C14 C6 C15 C15 -20.9(8) 11_655 20_655
C13 C6 C15 C15 -91.8(2) 16_556 20_655
C13 C6 C15 C15 -82.21(14) 11_655 20_655
C5 C6 C15 C15 95.8 . 20_655
C7 C6 C15 C15 -96.3 . 20_655
C7 C6 C15 C15 -88.8 20_655 20_655
C12 C6 C15 C15 -109.8(4) 16_556 20_655
C12 C6 C15 C15 -99.3(4) 11_655 20_655
C6 C6 C15 C14 20.9(8) 20_655 11_655
C14 C6 C15 C14 -73(2) 16_556 11_655
C13 C6 C15 C14 -71.0(11) 16_556 11_655
C13 C6 C15 C14 -61.3(10) 11_655 11_655
C15 C6 C15 C14 20.9(8) 20_655 11_655
C5 C6 C15 C14 116.7(8) . 11_655
C7 C6 C15 C14 -75.5(8) . 11_655
C7 C6 C15 C14 -67.9(8) 20_655 11_655
C12 C6 C15 C14 -88.9(13) 16_556 11_655
C12 C6 C15 C14 -78.4(12) 11_655 11_655
C6 C6 C15 C15 69.3 20_655 16_556
C14 C6 C15 C15 -24.6(13) 16_556 16_556
C14 C6 C15 C15 48.5(8) 11_655 16_556
C13 C6 C15 C15 -22.5(2) 16_556 16_556
C13 C6 C15 C15 -12.89(14) 11_655 16_556
C15 C6 C15 C15 69.3 20_655 16_556
C5 C6 C15 C15 165.2 . 16_556
C7 C6 C15 C15 -27.0 . 16_556
C7 C6 C15 C15 -19.5 20_655 16_556
C12 C6 C15 C15 -40.5(4) 16_556 16_556
C12 C6 C15 C15 -29.9(4) 11_655 16_556
C6 C6 C15 C14 74.7 20_655 .
C14 C6 C15 C14 -19.2(13) 16_556 .
C14 C6 C15 C14 53.8(8) 11_655 .
C13 C6 C15 C14 -17.1(2) 16_556 .
C13 C6 C15 C14 -7.50(14) 11_655 .
C15 C6 C15 C14 74.7 20_655 .
C5 C6 C15 C14 170.6 . .
C7 C6 C15 C14 -21.6 . .
C7 C6 C15 C14 -14.1 20_655 .
C12 C6 C15 C14 -35.1(4) 16_556 .
C12 C6 C15 C14 -24.5(4) 11_655 .
C14 C6 C15 C6 -93.9(13) 16_556 20_655
C14 C6 C15 C6 -20.9(8) 11_655 20_655
C13 C6 C15 C6 -91.8(2) 16_556 20_655
C13 C6 C15 C6 -82.21(14) 11_655 20_655
C15 C6 C15 C6 0.0 20_655 20_655
C5 C6 C15 C6 95.9 . 20_655
C7 C6 C15 C6 -96.3 . 20_655
C7 C6 C15 C6 -88.8 20_655 20_655
C12 C6 C15 C6 -109.8(4) 16_556 20_655
C12 C6 C15 C6 -99.3(4) 11_655 20_655
C6 C6 C15 C15 29.2(4) 20_655 11_655
C14 C6 C15 C15 -64.7(17) 16_556 11_655
C14 C6 C15 C15 8.4(4) 11_655 11_655
C13 C6 C15 C15 -62.6(7) 16_556 11_655
C13 C6 C15 C15 -53.0(5) 11_655 11_655
C15 C6 C15 C15 29.2(4) 20_655 11_655
C5 C6 C15 C15 125.1(4) . 11_655
C7 C6 C15 C15 -67.1(4) . 11_655
C7 C6 C15 C15 -59.5(4) 20_655 11_655
C12 C6 C15 C15 -80.5(9) 16_556 11_655
C12 C6 C15 C15 -70.0(8) 11_655 11_655
C6 C6 C15 C14 48.0 20_655 20_655
C14 C6 C15 C14 -46.0(13) 16_556 20_655
C14 C6 C15 C14 27.1(8) 11_655 20_655
C13 C6 C15 C14 -43.9(2) 16_556 20_655
C13 C6 C15 C14 -34.25(14) 11_655 20_655
C15 C6 C15 C14 48.0 20_655 20_655
C5 C6 C15 C14 143.8 . 20_655
C7 C6 C15 C14 -48.4 . 20_655
C7 C6 C15 C14 -40.8 20_655 20_655
C12 C6 C15 C14 -61.8(4) 16_556 20_655
C12 C6 C15 C14 -51.3(4) 11_655 20_655
C6 C6 C15 C13 91.8(2) 20_655 16_556
C14 C6 C15 C13 -2.1(11) 16_556 16_556
C14 C6 C15 C13 71.0(11) 11_655 16_556
C13 C6 C15 C13 9.62(10) 11_655 16_556
C15 C6 C15 C13 91.8(2) 20_655 16_556
C5 C6 C15 C13 -172.3(2) . 16_556
C7 C6 C15 C13 -4.5(2) . 16_556
C7 C6 C15 C13 3.1(2) 20_655 16_556
C12 C6 C15 C13 -17.9(2) 16_556 16_556
C12 C6 C15 C13 -7.42(12) 11_655 16_556
C6 C6 C15 C13 82.21(15) 20_655 11_655
C14 C6 C15 C13 -11.7(12) 16_556 11_655
C14 C6 C15 C13 61.3(10) 11_655 11_655
C13 C6 C15 C13 -9.62(10) 16_556 11_655
C15 C6 C15 C13 82.21(14) 20_655 11_655
C5 C6 C15 C13 178.06(13) . 11_655
C7 C6 C15 C13 -14.13(13) . 11_655
C7 C6 C15 C13 -6.56(13) 20_655 11_655
C12 C6 C15 C13 -27.6(3) 16_556 11_655
C12 C6 C15 C13 -17.0(2) 11_655 11_655
C15 C14 C15 C14 180.0 16_556 16_556
C14 C14 C15 C14 -79.4 20_655 16_556
C15 C14 C15 C14 -102.8(5) 11_655 16_556
C6 C14 C15 C14 -88(2) 16_556 16_556
C6 C14 C15 C14 -83.1(11) 11_655 16_556
C13 C14 C15 C14 2.1 . 16_556
C13 C14 C15 C14 -7.4 20_655 16_556
C15 C14 C15 C14 -79.4 20_655 16_556
C14 C14 C15 C14 -48.1(3) 11_655 16_556
C15 C14 C15 C15 -100.6 16_556 20_655
C14 C14 C15 C15 0.0 20_655 20_655
C15 C14 C15 C15 -23.4(5) 11_655 20_655
C6 C14 C15 C15 -8(2) 16_556 20_655
C6 C14 C15 C15 -3.7(11) 11_655 20_655
C13 C14 C15 C15 81.6 . 20_655
C14 C14 C15 C15 79.4 16_556 20_655
C13 C14 C15 C15 72.0 20_655 20_655
C14 C14 C15 C15 31.3(4) 11_655 20_655
C15 C14 C15 C14 -131.9(4) 16_556 11_655
C14 C14 C15 C14 -31.3(3) 20_655 11_655
C15 C14 C15 C14 -54.70(14) 11_655 11_655
C6 C14 C15 C14 -40(2) 16_556 11_655
C6 C14 C15 C14 -35.0(7) 11_655 11_655
C13 C14 C15 C14 50.2(4) . 11_655
C14 C14 C15 C14 48.1(4) 16_556 11_655
C13 C14 C15 C14 40.7(4) 20_655 11_655
C15 C14 C15 C14 -31.3(4) 20_655 11_655
C14 C14 C15 C15 100.6 20_655 16_556
C15 C14 C15 C15 77.2(5) 11_655 16_556
C6 C14 C15 C15 92(2) 16_556 16_556
C6 C14 C15 C15 96.9(11) 11_655 16_556
C13 C14 C15 C15 -177.9 . 16_556
C14 C14 C15 C15 180.0 16_556 16_556
C13 C14 C15 C15 172.6 20_655 16_556
C15 C14 C15 C15 100.6 20_655 16_556
C14 C14 C15 C15 131.9(4) 11_655 16_556
C15 C14 C15 C6 -170.2 16_556 .
C14 C14 C15 C6 -69.6 20_655 .
C15 C14 C15 C6 -93.0(5) 11_655 .
C6 C14 C15 C6 -78(2) 16_556 .
C6 C14 C15 C6 -73.3(11) 11_655 .
C13 C14 C15 C6 12.0 . .
C14 C14 C15 C6 9.8 16_556 .
C13 C14 C15 C6 2.4 20_655 .
C15 C14 C15 C6 -69.6 20_655 .
C14 C14 C15 C6 -38.3(4) 11_655 .
C15 C14 C15 C6 -159.7 16_556 20_655
C14 C14 C15 C6 -59.1 20_655 20_655
C15 C14 C15 C6 -82.5(5) 11_655 20_655
C6 C14 C15 C6 -67(2) 16_556 20_655
C6 C14 C15 C6 -62.7(11) 11_655 20_655
C13 C14 C15 C6 22.5 . 20_655
C14 C14 C15 C6 20.3 16_556 20_655
C13 C14 C15 C6 12.9 20_655 20_655
C15 C14 C15 C6 -59.1 20_655 20_655
C14 C14 C15 C6 -27.7(4) 11_655 20_655
C15 C14 C15 C15 -77.2(5) 16_556 11_655
C14 C14 C15 C15 23.4(5) 20_655 11_655
C6 C14 C15 C15 15.1(19) 16_556 11_655
C6 C14 C15 C15 19.7(6) 11_655 11_655
C13 C14 C15 C15 104.9(5) . 11_655
C14 C14 C15 C15 102.8(5) 16_556 11_655
C13 C14 C15 C15 95.4(5) 20_655 11_655
C15 C14 C15 C15 23.4(5) 20_655 11_655
C14 C14 C15 C15 54.70(13) 11_655 11_655
C15 C14 C15 C14 -100.6 16_556 20_655
C15 C14 C15 C14 -23.4(5) 11_655 20_655
C6 C14 C15 C14 -8(2) 16_556 20_655
C6 C14 C15 C14 -3.7(11) 11_655 20_655
C13 C14 C15 C14 81.6 . 20_655
C14 C14 C15 C14 79.4 16_556 20_655
C13 C14 C15 C14 72.0 20_655 20_655
C15 C14 C15 C14 0.0 20_655 20_655
C14 C14 C15 C14 31.3(4) 11_655 20_655
C15 C14 C15 C13 178.6 16_556 16_556
C14 C14 C15 C13 -80.8 20_655 16_556
C15 C14 C15 C13 -104.2(5) 11_655 16_556
C6 C14 C15 C13 -89(2) 16_556 16_556
C6 C14 C15 C13 -84.5(11) 11_655 16_556
C13 C14 C15 C13 0.7 . 16_556
C14 C14 C15 C13 -1.4 16_556 16_556
C13 C14 C15 C13 -8.8 20_655 16_556
C15 C14 C15 C13 -80.8 20_655 16_556
C14 C14 C15 C13 -49.5(4) 11_655 16_556
C15 C14 C15 C13 -175.1 16_556 11_655
C14 C14 C15 C13 -74.5 20_655 11_655
C15 C14 C15 C13 -97.9(5) 11_655 11_655
C6 C14 C15 C13 -83(2) 16_556 11_655
C6 C14 C15 C13 -78.2(11) 11_655 11_655
C13 C14 C15 C13 7.1 . 11_655
C14 C14 C15 C13 4.9 16_556 11_655
C13 C14 C15 C13 -2.5 20_655 11_655
C15 C14 C15 C13 -74.5 20_655 11_655
C14 C14 C15 C13 -43.2(3) 11_655 11_655
C11 O3 C16 O3 -45(11) . 20_655
C11 O3 C16 O3 -33(9) 20_655 20_655

loop_
_platon_squeeze_void_nr
_platon_squeeze_void_average_x
_platon_squeeze_void_average_y
_platon_squeeze_void_average_z
_platon_squeeze_void_volume
_platon_squeeze_void_count_electrons
_platon_squeeze_void_content
1 0.000 0.000 0.000 10 1 ' '
2 -0.020 0.379 -0.004 4331 933 ' '
3 0.000 0.000 0.500 10 1 ' '
